data_4310343
loop_
_publ_author_name
'Cristina Ca\~nada-Vilalta'
'William E. Streib'
'John C. Huffman'
'Ted A. O'Brien'
'Ernest R. Davidson'
'George Christou'

_publ_section_title
;
 Polynuclear Manganese Complexes with the Dicarboxylate Ligand
 m-Phenylenedipropionate: A Hexanuclear Mixed-Valence (3MnIII, 3MnIV)
 Complex
;
_journal_name_full 'Inorganic Chemistry'
_journal_page_first 101
_journal_page_last 115
_journal_paper_doi 10.1021/ic034973m
_journal_volume 43
_journal_year 2004
_chemical_formula_moiety 'C66 H60 Mn6 N6 O19 1+, Cl O4 1-, 3.5(C2 H3 N)'
_chemical_formula_sum 'C73 H70.5 Cl Mn6 N9.5 O23'
_chemical_formula_weight 1813.98
_space_group_IT_number 4
_symmetry_cell_setting monoclinic
_symmetry_space_group_name_Hall 'P 2yb'
_symmetry_space_group_name_H-M 'P 1 21 1'
_atom_sites_solution_hydrogens geom
_atom_sites_solution_primary direct
_atom_sites_solution_secondary difmap
_audit_creation_method SHELXL-97
_cell_angle_alpha 90.00
_cell_angle_beta 90.0280(10)
_cell_angle_gamma 90.00
_cell_formula_units_Z 4
_cell_length_a 16.9056(6)
_cell_length_b 24.5551(8)
_cell_length_c 18.9945(7)
_cell_measurement_reflns_used 4512
_cell_measurement_temperature 112(2)
_cell_measurement_theta_max 24.53
_cell_measurement_theta_min 2.31
_cell_volume 7885.0(5)
_computing_cell_refinement 'SAINT (Bruker, 1999)'
_computing_data_collection 'SMART (Bruker, 1999)'
_computing_data_reduction 'SAINT (Bruker, 1999)'
_computing_molecular_graphics 'XTEL (local package)'
_computing_publication_material 'Bruker SHELXTL'
_computing_structure_refinement 'SHELXL-97 (Sheldrick, 1997)'
_computing_structure_solution 'SHELXS-97 (Sheldrick, 1990)'
_diffrn_ambient_temperature 112(2)
_diffrn_detector 'CCD area detector'
_diffrn_detector_area_resol_mean 44.52
_diffrn_detector_type 'Bruker SMART 6000'
_diffrn_measured_fraction_theta_full 0.997
_diffrn_measured_fraction_theta_max 0.997
_diffrn_measurement_details '   0.30 degree frames measured for  30.15 seconds each'
_diffrn_measurement_device 'three-circle goniometer with fixed chi'
_diffrn_measurement_device_type 'Bruker Platform goniometer'
_diffrn_measurement_method '\w scans'
_diffrn_radiation_monochromator graphite
_diffrn_radiation_source 'fine-focus sealed tube'
_diffrn_radiation_type MoK\a
_diffrn_radiation_wavelength 0.71073
_diffrn_reflns_av_R_equivalents 0.0697
_diffrn_reflns_av_sigmaI/netI 0.1307
_diffrn_reflns_limit_h_max 21
_diffrn_reflns_limit_h_min -21
_diffrn_reflns_limit_k_max 31
_diffrn_reflns_limit_k_min -31
_diffrn_reflns_limit_l_max 20
_diffrn_reflns_limit_l_min -24
_diffrn_reflns_number 64527
_diffrn_reflns_theta_full 27.55
_diffrn_reflns_theta_max 27.55
_diffrn_reflns_theta_min 1.98
_diffrn_standards_decay_% 0.00
_diffrn_standards_interval_time 640
_diffrn_standards_number 4513
_exptl_absorpt_coefficient_mu 1.046
_exptl_absorpt_correction_T_max .794
_exptl_absorpt_correction_T_min .679
_exptl_absorpt_correction_type semi-empirical
_exptl_absorpt_process_details SADABS
_exptl_crystal_colour black
_exptl_crystal_density_diffrn 1.528
_exptl_crystal_density_method 'not measured'
_exptl_crystal_description 'rect. plate'
_exptl_crystal_F_000 3704
_exptl_crystal_size_max .4
_exptl_crystal_size_mid .3
_exptl_crystal_size_min .12
_refine_diff_density_max 1.467
_refine_diff_density_min -0.883
_refine_diff_density_rms 0.120
_refine_ls_abs_structure_details 'Flack H D (1983), Acta Cryst. A39, 876-881'
_refine_ls_abs_structure_Flack -0.021(19)
_refine_ls_extinction_method none
_refine_ls_goodness_of_fit_ref 0.968
_refine_ls_hydrogen_treatment noref
_refine_ls_matrix_type full
_refine_ls_number_parameters 1972
_refine_ls_number_reflns 34959
_refine_ls_number_restraints 95
_refine_ls_restrained_S_all 0.976
_refine_ls_R_factor_all 0.1029
_refine_ls_R_factor_gt 0.0674
_refine_ls_shift/su_max 0.059
_refine_ls_shift/su_mean 0.003
_refine_ls_structure_factor_coef Fsqd
_refine_ls_weighting_details
; calc
   [\s^2^(Fo^2^)+(0.0908Fo^2^)^2^]^-1^
;
_refine_ls_weighting_scheme calc
_refine_ls_wR_factor_gt 0.1585
_refine_ls_wR_factor_ref 0.1847
_reflns_number_gt 23926
_reflns_number_total 34959
_reflns_threshold_expression >2sigma(I)
_cod_data_source_file ic034973msi20030818_100625_4.cif
_cod_data_source_block 99101
_cod_depositor_comments
;
The following automatic conversions were performed:
'_symmetry_cell_setting' value 'Monoclinic' changed to 'monoclinic'
according to '/home/saulius/struct/CIF-dictionaries/cif_core.dic'
dictionary named 'cif_core.dic' version 2.4.1 from 2010-06-29.

Automatic conversion script
Id: cif_fix_enum 1527 2010-12-29 10:47:43Z saulius 
;
_cod_original_formula_sum 'C73 H70.50 Cl Mn6 N9.50 O23'
_cod_database_code 4310343

loop_
_symmetry_equiv_pos_as_xyz
'x, y, z'
'-x, y+1/2, -z'

loop_
_atom_site_label
_atom_site_type_symbol
_atom_site_fract_x
_atom_site_fract_y
_atom_site_fract_z
_atom_site_U_iso_or_equiv
_atom_site_adp_type
_atom_site_occupancy
_atom_site_symmetry_multiplicity
_atom_site_calc_flag
_atom_site_refinement_flags
_atom_site_disorder_assembly
_atom_site_disorder_group
Mn1 Mn 0.74097(9) 0.22074(6) 0.79882(8) 0.0211(3) Uani 1 1 d . . .
Mn2 Mn 0.86457(8) 0.30934(6) 0.73055(8) 0.0213(3) Uani 1 1 d . . .
Mn3 Mn 0.67337(8) 0.32202(6) 0.70417(8) 0.0212(3) Uani 1 1 d . . .
Mn4 Mn 0.66646(8) 0.31408(6) 0.89577(8) 0.0223(3) Uani 1 1 d . . .
Mn5 Mn 0.73869(8) 0.40589(6) 0.81978(8) 0.0205(3) Uani 1 1 d . . .
Mn6 Mn 0.83875(8) 0.32855(6) 0.89480(8) 0.0214(3) Uani 1 1 d . . .
O7 O 0.8340(4) 0.2442(3) 0.7613(4) 0.0247(15) Uani 1 1 d . . .
O8 O 0.6733(4) 0.2540(3) 0.7381(3) 0.0199(13) Uani 1 1 d . . .
O9 O 0.7481(4) 0.2667(3) 0.8716(4) 0.0222(15) Uani 1 1 d . . .
O10 O 0.7777(4) 0.3253(3) 0.6812(3) 0.0222(14) Uani 1 1 d . . .
O11 O 0.8411(4) 0.3530(2) 0.8026(4) 0.0203(14) Uani 1 1 d . . .
O12 O 0.6703(4) 0.3515(2) 0.7895(4) 0.0233(14) Uani 1 1 d . . .
O13 O 0.7461(4) 0.3686(2) 0.9062(4) 0.0233(15) Uani 1 1 d . . .
N14 N 0.8012(5) 0.1607(3) 0.8542(4) 0.0219(17) Uani 1 1 d . . .
C15 C 0.8239(6) 0.1656(5) 0.9210(6) 0.034(2) Uani 1 1 d . . .
H15 H 0.8131 0.1986 0.9452 0.041 Uiso 1 1 calc R . .
C16 C 0.8619(8) 0.1250(5) 0.9554(6) 0.042(3) Uani 1 1 d . . .
H16 H 0.8752 0.1293 1.0037 0.050 Uiso 1 1 calc R . .
C17 C 0.8820(8) 0.0764(5) 0.9197(7) 0.050(3) Uani 1 1 d . . .
H17 H 0.9089 0.0478 0.9435 0.061 Uiso 1 1 calc R . .
C18 C 0.8615(8) 0.0714(5) 0.8500(7) 0.044(3) Uani 1 1 d . . .
H18 H 0.8750 0.0396 0.8240 0.053 Uiso 1 1 calc R . .
C19 C 0.8204(6) 0.1141(4) 0.8183(6) 0.029(2) Uani 1 1 d . . .
C20 C 0.7909(7) 0.1132(4) 0.7447(6) 0.032(2) Uani 1 1 d . . .
C21 C 0.8092(8) 0.0723(4) 0.6970(6) 0.045(3) Uani 1 1 d . . .
H21 H 0.8431 0.0429 0.7089 0.054 Uiso 1 1 calc R . .
C22 C 0.7739(10) 0.0771(5) 0.6293(7) 0.064(4) Uani 1 1 d . . .
H22 H 0.7845 0.0499 0.5951 0.076 Uiso 1 1 calc R . .
C23 C 0.7265(8) 0.1184(4) 0.6123(7) 0.042(3) Uani 1 1 d . . .
H23 H 0.7024 0.1210 0.5672 0.051 Uiso 1 1 calc R . .
C24 C 0.7144(6) 0.1567(4) 0.6631(5) 0.028(2) Uani 1 1 d . . .
H24 H 0.6822 0.1870 0.6511 0.033 Uiso 1 1 calc R . .
N25 N 0.7434(5) 0.1553(3) 0.7271(5) 0.028(2) Uani 1 1 d . . .
N26 N 0.9110(5) 0.2707(3) 0.6442(4) 0.0246(18) Uani 1 1 d . . .
C27 C 0.9000(7) 0.2181(4) 0.6274(6) 0.035(3) Uani 1 1 d . . .
H27 H 0.8718 0.1956 0.6594 0.042 Uiso 1 1 calc R . .
C28 C 0.9270(8) 0.1954(5) 0.5670(7) 0.043(3) Uani 1 1 d . . .
H28 H 0.9172 0.1580 0.5570 0.051 Uiso 1 1 calc R . .
C29 C 0.9696(7) 0.2276(5) 0.5195(7) 0.041(3) Uani 1 1 d . . .
H29 H 0.9902 0.2125 0.4773 0.050 Uiso 1 1 calc R . .
C30 C 0.9810(7) 0.2811(5) 0.5350(6) 0.040(3) Uani 1 1 d . . .
H30 H 1.0081 0.3041 0.5029 0.048 Uiso 1 1 calc R . .
C31 C 0.9531(6) 0.3014(5) 0.5967(6) 0.029(2) Uani 1 1 d . . .
C32 C 0.9640(6) 0.3611(4) 0.6210(5) 0.026(2) Uani 1 1 d . . .
C33 C 1.0135(7) 0.3957(5) 0.5859(6) 0.043(3) Uani 1 1 d . . .
H33 H 1.0415 0.3849 0.5448 0.051 Uiso 1 1 calc R . .
C34 C 1.0201(6) 0.4478(4) 0.6146(7) 0.037(3) Uani 1 1 d . . .
H34 H 1.0531 0.4737 0.5919 0.044 Uiso 1 1 calc R . .
C35 C 0.9815(6) 0.4623(5) 0.6729(6) 0.033(2) Uani 1 1 d . . .
H35 H 0.9858 0.4981 0.6915 0.040 Uiso 1 1 calc R . .
C36 C 0.9341(6) 0.4228(4) 0.7059(6) 0.026(2) Uani 1 1 d . . .
H36 H 0.9063 0.4324 0.7476 0.031 Uiso 1 1 calc R . .
N37 N 0.9269(4) 0.3726(3) 0.6808(4) 0.0223(18) Uani 1 1 d . . .
N38 N 0.5494(5) 0.3224(4) 0.6971(5) 0.035(2) Uani 1 1 d . . .
C39 C 0.4983(6) 0.3321(5) 0.7487(6) 0.036(2) Uani 1 1 d . . .
H39 H 0.5183 0.3333 0.7954 0.043 Uiso 1 1 calc R . .
C40 C 0.4203(7) 0.3401(6) 0.7396(8) 0.055(4) Uani 1 1 d . . .
H40 H 0.3861 0.3455 0.7786 0.067 Uiso 1 1 calc R . .
C41 C 0.3916(8) 0.3404(6) 0.6716(11) 0.068(5) Uani 1 1 d . . .
H41 H 0.3374 0.3483 0.6633 0.081 Uiso 1 1 calc R . .
C42 C 0.4379(7) 0.3298(6) 0.6189(9) 0.058(4) Uani 1 1 d . . .
H42 H 0.4168 0.3270 0.5727 0.070 Uiso 1 1 calc R . .
C43 C 0.5196(6) 0.3225(5) 0.6304(6) 0.037(3) Uani 1 1 d . . .
C44 C 0.5773(7) 0.3080(5) 0.5733(6) 0.041(3) Uani 1 1 d . . .
C45 C 0.5596(8) 0.3042(6) 0.5030(7) 0.052(4) Uani 1 1 d . . .
H45 H 0.5089 0.3143 0.4857 0.062 Uiso 1 1 calc R . .
C46 C 0.6194(8) 0.2846(5) 0.4564(7) 0.047(3) Uani 1 1 d . . .
H46 H 0.6088 0.2810 0.4075 0.056 Uiso 1 1 calc R . .
C47 C 0.6902(9) 0.2715(5) 0.4821(7) 0.053(4) Uani 1 1 d . . .
H47 H 0.7293 0.2568 0.4517 0.063 Uiso 1 1 calc R . .
C48 C 0.7083(7) 0.2795(5) 0.5559(6) 0.036(3) Uani 1 1 d . . .
H48 H 0.7601 0.2719 0.5727 0.043 Uiso 1 1 calc R . .
N49 N 0.6529(5) 0.2973(3) 0.6008(5) 0.030(2) Uani 1 1 d . . .
O50 O 0.6456(4) 0.1842(3) 0.8425(4) 0.0273(16) Uani 1 1 d . . .
C51 C 0.5917(6) 0.2066(4) 0.8791(6) 0.028(2) Uani 1 1 d . . .
O52 O 0.5865(4) 0.2554(3) 0.8946(4) 0.0281(16) Uani 1 1 d . . .
C53 C 0.5263(6) 0.1692(5) 0.8999(7) 0.037(3) Uani 1 1 d . . .
H53A H 0.4757 0.1830 0.8806 0.045 Uiso 1 1 calc R . .
H53B H 0.5360 0.1327 0.8797 0.045 Uiso 1 1 calc R . .
C54 C 0.5204(9) 0.1650(5) 0.9764(8) 0.055(4) Uani 1 1 d . . .
H54A H 0.4980 0.1999 0.9934 0.066 Uiso 1 1 calc R . .
H54B H 0.4805 0.1366 0.9865 0.066 Uiso 1 1 calc R . .
C55 C 0.5859(7) 0.1537(4) 1.0186(6) 0.035(3) Uani 1 1 d . . .
C56 C 0.6237(9) 0.1055(6) 1.0201(7) 0.053(4) Uani 1 1 d . . .
H56 H 0.6046 0.0767 0.9913 0.064 Uiso 1 1 calc R . .
C57 C 0.6876(8) 0.0967(5) 1.0607(7) 0.047(3) Uani 1 1 d . . .
H57 H 0.7112 0.0616 1.0625 0.057 Uiso 1 1 calc R . .
C58 C 0.7184(7) 0.1386(5) 1.0994(8) 0.051(3) Uani 1 1 d . . .
H58 H 0.7634 0.1317 1.1280 0.061 Uiso 1 1 calc R . .
C59 C 0.6862(7) 0.1913(5) 1.0987(6) 0.039(3) Uani 1 1 d . . .
C60 C 0.6173(8) 0.1965(5) 1.0562(6) 0.044(3) Uani 1 1 d . . .
H60 H 0.5919 0.2309 1.0537 0.053 Uiso 1 1 calc R . .
C61 C 0.7199(7) 0.2372(5) 1.1369(6) 0.038(3) Uani 1 1 d . . .
H61A H 0.7382 0.2245 1.1837 0.046 Uiso 1 1 calc R . .
H61B H 0.6781 0.2648 1.1447 0.046 Uiso 1 1 calc R . .
C62 C 0.7918(7) 0.2650(5) 1.0970(6) 0.037(3) Uani 1 1 d . . .
H62A H 0.8148 0.2933 1.1280 0.044 Uiso 1 1 calc R . .
H62B H 0.8331 0.2371 1.0889 0.044 Uiso 1 1 calc R . .
C63 C 0.7710(7) 0.2907(4) 1.0276(5) 0.026(2) Uani 1 1 d . . .
O64 O 0.7004(4) 0.2989(3) 1.0096(4) 0.0261(15) Uani 1 1 d . . .
O65 O 0.8341(4) 0.3028(3) 0.9914(3) 0.0263(15) Uani 1 1 d . . .
O66 O 0.9746(4) 0.2966(3) 0.7723(4) 0.0287(16) Uani 1 1 d . . .
C67 C 0.9918(6) 0.2963(4) 0.8373(6) 0.031(2) Uani 1 1 d . . .
O68 O 0.9428(4) 0.2961(3) 0.8890(4) 0.0279(16) Uani 1 1 d . . .
C69 C 1.0779(6) 0.2912(5) 0.8578(6) 0.037(3) Uani 1 1 d . . .
H69A H 1.0946 0.2527 0.8535 0.044 Uiso 1 1 calc R . .
H69B H 1.0847 0.3023 0.9075 0.044 Uiso 1 1 calc R . .
C70 C 1.1297(6) 0.3266(6) 0.8110(7) 0.051(3) Uani 1 1 d . . .
H70A H 1.1857 0.3174 0.8208 0.061 Uiso 1 1 calc R . .
H70B H 1.1191 0.3166 0.7614 0.061 Uiso 1 1 calc R . .
C71 C 1.1203(6) 0.3872(6) 0.8180(7) 0.053(4) Uani 1 1 d . . .
C72 C 1.1595(9) 0.4202(8) 0.7687(11) 0.096(7) Uani 1 1 d . . .
H72 H 1.1895 0.4040 0.7319 0.115 Uiso 1 1 calc R . .
C73 C 1.1543(8) 0.4768(8) 0.7736(12) 0.094(7) Uani 1 1 d . . .
H73 H 1.1834 0.5000 0.7431 0.113 Uiso 1 1 calc R . .
C74 C 1.1037(8) 0.4981(6) 0.8262(9) 0.065(4) Uani 1 1 d . . .
H74 H 1.0988 0.5366 0.8291 0.078 Uiso 1 1 calc R . .
C75 C 1.0618(7) 0.4679(5) 0.8726(7) 0.044(3) Uani 1 1 d . . .
C76 C 1.0718(7) 0.4096(6) 0.8679(7) 0.048(3) Uani 1 1 d . . .
H76 H 1.0443 0.3865 0.8997 0.058 Uiso 1 1 calc R . .
C77 C 1.0066(8) 0.4934(5) 0.9287(7) 0.052(4) Uani 1 1 d . . .
H77A H 1.0034 0.4686 0.9697 0.063 Uiso 1 1 calc R . .
H77B H 1.0298 0.5282 0.9451 0.063 Uiso 1 1 calc R . .
C78 C 0.9278(6) 0.5034(4) 0.9023(7) 0.036(3) Uani 1 1 d . . .
H78A H 0.9322 0.5222 0.8564 0.043 Uiso 1 1 calc R . .
H78B H 0.9005 0.5284 0.9352 0.043 Uiso 1 1 calc R . .
C79 C 0.8765(6) 0.4529(4) 0.8926(6) 0.029(2) Uani 1 1 d . . .
O80 O 0.8950(4) 0.4094(3) 0.9228(4) 0.0286(15) Uani 1 1 d . . .
O81 O 0.8167(4) 0.4597(3) 0.8522(4) 0.0245(15) Uani 1 1 d . . .
O82 O 0.6572(4) 0.3970(3) 0.6603(4) 0.0235(15) Uani 1 1 d . . .
C83 C 0.6807(6) 0.4432(4) 0.6840(6) 0.025(2) Uani 1 1 d . . .
O84 O 0.7270(4) 0.4492(3) 0.7361(4) 0.0243(15) Uani 1 1 d . . .
C85 C 0.6478(6) 0.4913(4) 0.6450(6) 0.028(2) Uani 1 1 d . . .
H85A H 0.6793 0.4968 0.6016 0.033 Uiso 1 1 calc R . .
H85B H 0.6542 0.5241 0.6747 0.033 Uiso 1 1 calc R . .
C86 C 0.5588(6) 0.4855(4) 0.6244(6) 0.031(2) Uani 1 1 d . . .
H86A H 0.5453 0.5158 0.5922 0.037 Uiso 1 1 calc R . .
H86B H 0.5527 0.4512 0.5974 0.037 Uiso 1 1 calc R . .
C87 C 0.5002(7) 0.4850(4) 0.6819(6) 0.034(2) Uani 1 1 d . . .
C88 C 0.4238(7) 0.4773(6) 0.6659(7) 0.052(4) Uani 1 1 d . . .
H88 H 0.4091 0.4722 0.6180 0.063 Uiso 1 1 calc R . .
C89 C 0.3657(7) 0.4765(6) 0.7175(7) 0.055(4) Uani 1 1 d . . .
H89 H 0.3120 0.4709 0.7047 0.066 Uiso 1 1 calc R . .
C90 C 0.3855(6) 0.4839(6) 0.7876(8) 0.053(4) Uani 1 1 d . . .
H90 H 0.3455 0.4840 0.8227 0.064 Uiso 1 1 calc R . .
C91 C 0.4667(7) 0.4914(5) 0.8067(9) 0.050(4) Uani 1 1 d . . .
C92 C 0.5207(6) 0.4913(4) 0.7521(7) 0.040(3) Uani 1 1 d . . .
H92 H 0.5750 0.4959 0.7633 0.047 Uiso 1 1 calc R . .
C93 C 0.4882(6) 0.4990(4) 0.8829(7) 0.038(3) Uani 1 1 d . . .
H93A H 0.4444 0.5182 0.9069 0.045 Uiso 1 1 calc R . .
H93B H 0.5357 0.5225 0.8858 0.045 Uiso 1 1 calc R . .
C94 C 0.5047(7) 0.4464(5) 0.9217(8) 0.049(3) Uani 1 1 d . . .
H94A H 0.5075 0.4544 0.9728 0.058 Uiso 1 1 calc R . .
H94B H 0.4595 0.4214 0.9142 0.058 Uiso 1 1 calc R . .
C95 C 0.5797(6) 0.4172(4) 0.9006(5) 0.030(2) Uani 1 1 d . . .
O96 O 0.5831(4) 0.3660(3) 0.9166(4) 0.0316(17) Uani 1 1 d . . .
O97 O 0.6344(4) 0.4428(3) 0.8701(4) 0.0316(17) Uani 1 1 d . . .
Mn7 Mn 1.26748(8) 0.22553(6) 0.29868(8) 0.0198(3) Uani 1 1 d . . .
Mn8 Mn 1.13542(8) 0.30476(6) 0.22565(7) 0.0185(3) Uani 1 1 d . . .
Mn9 Mn 1.32433(8) 0.33364(6) 0.21221(8) 0.0218(3) Uani 1 1 d . . .
Mn10 Mn 1.31868(8) 0.32182(6) 0.40319(8) 0.0234(3) Uani 1 1 d . . .
Mn11 Mn 1.23706(9) 0.40905(6) 0.32561(8) 0.0217(3) Uani 1 1 d . . .
Mn12 Mn 1.14608(8) 0.32210(6) 0.39211(8) 0.0207(3) Uani 1 1 d . . .
O104 O 1.1769(4) 0.2406(2) 0.2557(4) 0.0222(14) Uani 1 1 d . . .
O105 O 1.3322(4) 0.2657(3) 0.2438(4) 0.0237(15) Uani 1 1 d . . .
O106 O 1.2475(4) 0.2690(2) 0.3715(3) 0.0200(14) Uani 1 1 d . . .
O107 O 1.2221(3) 0.3303(2) 0.1825(3) 0.0199(13) Uani 1 1 d . . .
O108 O 1.1462(4) 0.3483(2) 0.2993(4) 0.0205(14) Uani 1 1 d . . .
O109 O 1.3164(3) 0.3615(3) 0.2986(4) 0.0221(14) Uani 1 1 d . . .
O110 O 1.2309(4) 0.3696(3) 0.4113(4) 0.0238(15) Uani 1 1 d . . .
N111 N 1.2096(4) 0.1602(3) 0.3499(5) 0.0238(18) Uani 1 1 d . . .
C112 C 1.1731(6) 0.1645(4) 0.4116(6) 0.031(2) Uani 1 1 d . . .
H112 H 1.1726 0.1989 0.4345 0.037 Uiso 1 1 calc R . .
C113 C 1.1360(6) 0.1211(4) 0.4437(6) 0.032(2) Uani 1 1 d . . .
H113 H 1.1114 0.1247 0.4883 0.038 Uiso 1 1 calc R . .
C114 C 1.1364(6) 0.0717(4) 0.4074(6) 0.030(2) Uani 1 1 d . . .
H114 H 1.1114 0.0406 0.4272 0.036 Uiso 1 1 calc R . .
C115 C 1.1726(6) 0.0682(4) 0.3441(6) 0.029(2) Uani 1 1 d . . .
H115 H 1.1725 0.0344 0.3197 0.035 Uiso 1 1 calc R . .
C116 C 1.2090(5) 0.1118(4) 0.3147(5) 0.020(2) Uani 1 1 d . . .
C117 C 1.2468(6) 0.1128(4) 0.2471(6) 0.027(2) Uani 1 1 d . . .
C118 C 1.2480(7) 0.0671(4) 0.2004(6) 0.035(3) Uani 1 1 d . . .
H118 H 1.2241 0.0336 0.2136 0.042 Uiso 1 1 calc R . .
C119 C 1.2840(8) 0.0725(4) 0.1366(6) 0.045(3) Uani 1 1 d . . .
H119 H 1.2832 0.0434 0.1036 0.054 Uiso 1 1 calc R . .
C120 C 1.3233(8) 0.1229(5) 0.1197(6) 0.043(3) Uani 1 1 d . . .
H120 H 1.3506 0.1271 0.0764 0.052 Uiso 1 1 calc R . .
C121 C 1.3204(7) 0.1647(4) 0.1678(6) 0.035(3) Uani 1 1 d . . .
H121 H 1.3452 0.1982 0.1557 0.042 Uiso 1 1 calc R . .
N122 N 1.2853(5) 0.1612(3) 0.2295(4) 0.0230(18) Uani 1 1 d . . .
N123 N 1.1013(5) 0.2646(3) 0.1335(4) 0.0206(17) Uani 1 1 d . . .
C124 C 1.1271(6) 0.2152(4) 0.1158(6) 0.031(2) Uani 1 1 d . . .
H124 H 1.1652 0.1982 0.1452 0.037 Uiso 1 1 calc R . .
C125 C 1.1011(6) 0.1870(5) 0.0564(6) 0.034(3) Uani 1 1 d . . .
H125 H 1.1216 0.1522 0.0446 0.040 Uiso 1 1 calc R . .
C126 C 1.0439(7) 0.2122(4) 0.0152(6) 0.036(3) Uani 1 1 d . . .
H126 H 1.0248 0.1952 -0.0263 0.044 Uiso 1 1 calc R . .
C127 C 1.0145(7) 0.2637(5) 0.0363(6) 0.035(3) Uani 1 1 d . . .
H127 H 0.9734 0.2807 0.0104 0.042 Uiso 1 1 calc R . .
C128 C 1.0459(6) 0.2885(4) 0.0940(5) 0.026(2) Uani 1 1 d . . .
C129 C 1.0249(6) 0.3440(4) 0.1169(5) 0.025(2) Uani 1 1 d . . .
C130 C 0.9716(6) 0.3776(4) 0.0819(6) 0.029(2) Uani 1 1 d . . .
H130 H 0.9432 0.3640 0.0425 0.035 Uiso 1 1 calc R . .
C131 C 0.9591(6) 0.4322(4) 0.1047(6) 0.033(2) Uani 1 1 d . . .
H131 H 0.9256 0.4564 0.0794 0.040 Uiso 1 1 calc R . .
C132 C 0.9969(6) 0.4481(4) 0.1635(6) 0.033(3) Uani 1 1 d . . .
H132 H 0.9875 0.4834 0.1823 0.040 Uiso 1 1 calc R . .
C133 C 1.0508(5) 0.4124(4) 0.1979(5) 0.025(2) Uani 1 1 d . . .
H133 H 1.0781 0.4245 0.2387 0.030 Uiso 1 1 calc R . .
N134 N 1.0637(5) 0.3615(3) 0.1734(4) 0.0234(17) Uani 1 1 d . . .
N135 N 1.4484(5) 0.3426(3) 0.2135(5) 0.034(2) Uani 1 1 d . . .
C136 C 1.4886(6) 0.3569(4) 0.2734(7) 0.038(3) Uani 1 1 d . . .
H136 H 1.4620 0.3576 0.3174 0.046 Uiso 1 1 calc R . .
C137 C 1.5701(7) 0.3709(6) 0.2698(8) 0.050(3) Uani 1 1 d . . .
H137 H 1.5984 0.3824 0.3103 0.060 Uiso 1 1 calc R . .
C138 C 1.6052(7) 0.3670(5) 0.2072(10) 0.066(5) Uani 1 1 d . . .
H138 H 1.6600 0.3750 0.2042 0.079 Uiso 1 1 calc R . .
C139 C 1.5653(7) 0.3516(5) 0.1455(8) 0.051(4) Uani 1 1 d . . .
H139 H 1.5922 0.3491 0.1017 0.061 Uiso 1 1 calc R . .
C140 C 1.4849(6) 0.3403(4) 0.1510(6) 0.033(2) Uani 1 1 d . . .
C141 C 1.4336(7) 0.3240(4) 0.0923(6) 0.036(3) Uani 1 1 d . . .
C142 C 1.4601(7) 0.3185(5) 0.0234(7) 0.044(3) Uani 1 1 d . . .
H142 H 1.5126 0.3281 0.0108 0.053 Uiso 1 1 calc R . .
C143 C 1.4088(8) 0.2990(5) -0.0249(6) 0.049(3) Uani 1 1 d . . .
H143 H 1.4267 0.2929 -0.0716 0.059 Uiso 1 1 calc R . .
C144 C 1.3295(9) 0.2877(5) -0.0078(6) 0.047(3) Uani 1 1 d . . .
H144 H 1.2933 0.2753 -0.0425 0.056 Uiso 1 1 calc R . .
C145 C 1.3066(7) 0.2950(5) 0.0604(6) 0.039(3) Uani 1 1 d . . .
H145 H 1.2537 0.2873 0.0739 0.047 Uiso 1 1 calc R . .
N146 N 1.3583(5) 0.3130(3) 0.1085(4) 0.0280(18) Uani 1 1 d . . .
O147 O 1.3624(4) 0.1961(3) 0.3496(4) 0.0255(15) Uani 1 1 d . . .
C148 C 1.4069(6) 0.2206(4) 0.3913(6) 0.029(2) Uani 1 1 d . . .
O149 O 1.4063(4) 0.2708(3) 0.4051(4) 0.0285(16) Uani 1 1 d . . .
C150 C 1.4693(7) 0.1847(4) 0.4306(6) 0.035(3) Uani 1 1 d . . .
H15A H 1.5160 0.1798 0.3999 0.042 Uiso 1 1 calc R . .
H15B H 1.4869 0.2041 0.4736 0.042 Uiso 1 1 calc R . .
C151 C 1.4371(7) 0.1279(4) 0.4517(6) 0.034(2) Uani 1 1 d . . .
H15C H 1.4812 0.1058 0.4708 0.041 Uiso 1 1 calc R . .
H15D H 1.4170 0.1093 0.4091 0.041 Uiso 1 1 calc R . .
C152 C 1.3685(7) 0.1303(5) 0.5085(6) 0.034(3) Uani 1 1 d . . .
C153 C 1.3250(9) 0.0803(5) 0.5253(7) 0.052(4) Uani 1 1 d . . .
H153 H 1.3389 0.0478 0.5011 0.062 Uiso 1 1 calc R . .
C154 C 1.2658(8) 0.0778(5) 0.5739(7) 0.049(3) Uani 1 1 d . . .
H154 H 1.2403 0.0444 0.5849 0.059 Uiso 1 1 calc R . .
C155 C 1.2441(8) 0.1263(5) 0.6069(7) 0.049(3) Uani 1 1 d . . .
H155 H 1.2016 0.1253 0.6396 0.059 Uiso 1 1 calc R . .
C156 C 1.2813(7) 0.1770(5) 0.5945(6) 0.040(3) Uani 1 1 d . . .
C157 C 1.3447(7) 0.1776(4) 0.5422(6) 0.037(3) Uani 1 1 d . . .
H157 H 1.3700 0.2111 0.5310 0.044 Uiso 1 1 calc R . .
C158 C 1.2601(8) 0.2264(5) 0.6303(6) 0.044(3) Uani 1 1 d . . .
H15E H 1.3070 0.2505 0.6321 0.053 Uiso 1 1 calc R . .
H15F H 1.2454 0.2173 0.6794 0.053 Uiso 1 1 calc R . .
C159 C 1.1922(7) 0.2574(5) 0.5967(6) 0.038(3) Uani 1 1 d . . .
H15G H 1.1745 0.2863 0.6295 0.046 Uiso 1 1 calc R . .
H15H H 1.1473 0.2321 0.5895 0.046 Uiso 1 1 calc R . .
C160 C 1.2133(7) 0.2836(4) 0.5261(6) 0.031(2) Uani 1 1 d . . .
O161 O 1.2808(4) 0.2949(3) 0.5112(4) 0.0314(17) Uani 1 1 d . . .
O162 O 1.1520(4) 0.2924(3) 0.4891(4) 0.0326(17) Uani 1 1 d . . .
O163 O 1.0276(4) 0.2815(3) 0.2611(4) 0.0204(14) Uani 1 1 d . . .
O164 O 1.0506(4) 0.2795(3) 0.3775(4) 0.0262(16) Uani 1 1 d . . .
C165 C 1.0063(6) 0.2770(4) 0.3241(6) 0.029(2) Uani 1 1 d . . .
C166 C 0.9177(6) 0.2635(4) 0.3375(6) 0.029(2) Uani 1 1 d . . .
H16A H 0.9090 0.2241 0.3302 0.035 Uiso 1 1 calc R . .
H16B H 0.9046 0.2720 0.3871 0.035 Uiso 1 1 calc R . .
C167 C 0.8625(5) 0.2952(5) 0.2895(6) 0.034(3) Uani 1 1 d . . .
H16C H 0.8077 0.2832 0.2990 0.041 Uiso 1 1 calc R . .
H16D H 0.8749 0.2853 0.2402 0.041 Uiso 1 1 calc R . .
C168 C 0.8652(6) 0.3574(5) 0.2955(6) 0.033(2) Uani 1 1 d . . .
C169 C 0.8262(6) 0.3898(5) 0.2477(6) 0.039(3) Uani 1 1 d . . .
H169 H 0.7995 0.3727 0.2097 0.047 Uiso 1 1 calc R . .
C170 C 0.8238(7) 0.4444(6) 0.2518(7) 0.047(3) Uani 1 1 d . . .
H170 H 0.7950 0.4650 0.2181 0.056 Uiso 1 1 calc R . .
C171 C 0.8653(7) 0.4712(5) 0.3080(6) 0.041(3) Uani 1 1 d . . .
H171 H 0.8684 0.5098 0.3091 0.050 Uiso 1 1 calc R . .
C172 C 0.9001(6) 0.4416(4) 0.3592(6) 0.030(2) Uani 1 1 d . . .
C173 C 0.9021(6) 0.3825(5) 0.3517(6) 0.032(2) Uani 1 1 d . . .
H173 H 0.9291 0.3611 0.3857 0.038 Uiso 1 1 calc R . .
C174 C 0.9442(6) 0.4692(4) 0.4199(7) 0.037(3) Uani 1 1 d . . .
H17A H 0.9140 0.5017 0.4352 0.044 Uiso 1 1 calc R . .
H17B H 0.9472 0.4438 0.4602 0.044 Uiso 1 1 calc R . .
C175 C 1.0262(6) 0.4863(4) 0.3997(7) 0.034(2) Uani 1 1 d . . .
H17C H 1.0460 0.5117 0.4361 0.041 Uiso 1 1 calc R . .
H17D H 1.0229 0.5068 0.3549 0.041 Uiso 1 1 calc R . .
C176 C 1.0862(5) 0.4416(4) 0.3908(5) 0.022(2) Uani 1 1 d . . .
O177 O 1.0739(4) 0.3969(3) 0.4180(4) 0.0260(15) Uani 1 1 d . . .
O178 O 1.1481(4) 0.4543(3) 0.3544(4) 0.0223(14) Uani 1 1 d . . .
O179 O 1.3333(4) 0.4099(3) 0.1711(4) 0.0286(15) Uani 1 1 d . . .
C180 C 1.2998(6) 0.4544(4) 0.1931(6) 0.029(2) Uani 1 1 d . . .
O181 O 1.2485(4) 0.4551(3) 0.2426(4) 0.0271(16) Uani 1 1 d . . .
C182 C 1.3239(6) 0.5065(4) 0.1586(6) 0.031(2) Uani 1 1 d . . .
H18A H 1.3094 0.5372 0.1897 0.037 Uiso 1 1 calc R . .
H18B H 1.2938 0.5107 0.1142 0.037 Uiso 1 1 calc R . .
C183 C 1.4109(7) 0.5101(5) 0.1423(7) 0.044(3) Uani 1 1 d . . .
H18C H 1.4205 0.5432 0.1138 0.053 Uiso 1 1 calc R . .
H18D H 1.4260 0.4782 0.1133 0.053 Uiso 1 1 calc R . .
C184 C 1.4655(6) 0.5120(4) 0.2081(7) 0.039(3) Uani 1 1 d . . .
C185 C 1.5475(8) 0.5071(5) 0.1987(9) 0.056(4) Uani 1 1 d . . .
H185 H 1.5666 0.5047 0.1518 0.068 Uiso 1 1 calc R . .
C186 C 1.6016(8) 0.5056(7) 0.2517(8) 0.061(4) Uani 1 1 d . . .
H186 H 1.6567 0.5024 0.2427 0.073 Uiso 1 1 calc R . .
C187 C 1.5721(7) 0.5090(5) 0.3193(7) 0.048(3) Uani 1 1 d . . .
H187 H 1.6077 0.5068 0.3579 0.058 Uiso 1 1 calc R . .
C188 C 1.4909(6) 0.5157(4) 0.3327(7) 0.035(3) Uani 1 1 d . . .
C189 C 1.4409(7) 0.5164(4) 0.2763(7) 0.040(3) Uani 1 1 d . . .
H189 H 1.3858 0.5202 0.2850 0.048 Uiso 1 1 calc R . .
C190 C 1.4628(8) 0.5209(5) 0.4086(6) 0.043(3) Uani 1 1 d . . .
H19A H 1.4111 0.5398 0.4092 0.052 Uiso 1 1 calc R . .
H19B H 1.5009 0.5436 0.4352 0.052 Uiso 1 1 calc R . .
C191 C 1.4542(6) 0.4650(4) 0.4458(6) 0.034(3) Uani 1 1 d . . .
H19C H 1.5046 0.4448 0.4409 0.040 Uiso 1 1 calc R . .
H19D H 1.4451 0.4713 0.4966 0.040 Uiso 1 1 calc R . .
C192 C 1.3882(6) 0.4305(4) 0.4174(6) 0.027(2) Uani 1 1 d . . .
O193 O 1.3924(4) 0.3796(3) 0.4324(4) 0.0275(16) Uani 1 1 d . . .
O194 O 1.3324(4) 0.4533(3) 0.3827(4) 0.0278(16) Uani 1 1 d . . .
Cl1 Cl 0.8946(3) 0.09632(16) 0.4144(2) 0.0739(12) Uani 1 1 d D . .
O196 O 0.8720(10) 0.0629(6) 0.3540(7) 0.200 Uiso 1 1 d D . .
O197 O 0.8316(8) 0.1337(6) 0.4325(9) 0.200 Uiso 1 1 d D . .
O198 O 0.9199(10) 0.0630(6) 0.4734(7) 0.200 Uiso 1 1 d D . .
O199 O 0.9663(8) 0.1292(6) 0.3927(9) 0.200 Uiso 1 1 d D . .
Cl2 Cl 1.1282(3) 0.08352(16) 0.9083(3) 0.0939(17) Uani 1 1 d D . .
O201 O 1.0494(7) 0.0732(7) 0.9380(9) 0.200 Uiso 1 1 d D . .
O202 O 1.1364(10) 0.1410(4) 0.8910(9) 0.200 Uiso 1 1 d D . .
O203 O 1.1449(10) 0.0481(6) 0.8497(7) 0.200 Uiso 1 1 d D . .
O204 O 1.1861(9) 0.0710(7) 0.9662(8) 0.200 Uiso 1 1 d D . .
C205 C 0.7951(7) 0.4042(6) 0.5293(7) 0.046(3) Uani 1 1 d . . .
H20A H 0.7878 0.4122 0.5794 0.069 Uiso 1 1 calc R . .
H20B H 0.8400 0.4252 0.5112 0.069 Uiso 1 1 calc R . .
H20C H 0.8056 0.3652 0.5231 0.069 Uiso 1 1 calc R . .
C206 C 0.7259(8) 0.4186(5) 0.4919(7) 0.046(3) Uani 1 1 d . . .
N207 N 0.6716(9) 0.4280(5) 0.4610(7) 0.075(4) Uani 1 1 d . . .
C208 C 1.1833(7) 0.4081(6) 0.0394(7) 0.053(4) Uani 1 1 d . . .
H20D H 1.1964 0.3982 0.0880 0.080 Uiso 1 1 calc R . .
H20E H 1.1628 0.3760 0.0147 0.080 Uiso 1 1 calc R . .
H20F H 1.1430 0.4368 0.0396 0.080 Uiso 1 1 calc R . .
C209 C 1.2541(10) 0.4278(6) 0.0037(10) 0.067(4) Uani 1 1 d . . .
N210 N 1.3138(8) 0.4502(6) -0.0212(8) 0.083(5) Uani 1 1 d . . .
C211 C 0.7267(10) 0.4557(7) 1.0383(9) 0.077(5) Uani 1 1 d . . .
H21A H 0.7495 0.4468 0.9922 0.116 Uiso 1 1 calc R . .
H21B H 0.7013 0.4233 1.0580 0.116 Uiso 1 1 calc R . .
H21C H 0.7687 0.4681 1.0701 0.116 Uiso 1 1 calc R . .
C212 C 0.6693(10) 0.4980(7) 1.0302(9) 0.065(4) Uani 1 1 d . . .
N213 N 0.6217(9) 0.5371(6) 1.0230(7) 0.078(4) Uani 1 1 d . . .
C214 C 1.227(3) 0.4813(19) 0.530(3) 0.250 Uiso 1 1 d . . .
H21D H 1.2854 0.5008 0.5331 0.375 Uiso 1 1 d . . .
H21E H 1.1958 0.5101 0.5574 0.375 Uiso 1 1 d . . .
H21F H 1.2141 0.4831 0.4825 0.375 Uiso 1 1 d . . .
C215 C 1.2309(9) 0.4300(6) 0.5654(8) 0.052(4) Uani 1 1 d . . .
N216 N 1.2240(11) 0.3954(9) 0.6094(12) 0.122(7) Uani 1 1 d . . .
C217 C 1.0352(7) 0.1382(5) 0.2423(8) 0.050(3) Uani 1 1 d . . .
H21G H 1.0562 0.1019 0.2313 0.075 Uiso 1 1 calc R . .
H21H H 1.0164 0.1388 0.2910 0.075 Uiso 1 1 calc R . .
H21I H 1.0771 0.1654 0.2363 0.075 Uiso 1 1 calc R . .
C218 C 0.9709(8) 0.1504(6) 0.1957(10) 0.060(4) Uani 1 1 d . . .
N219 N 0.9219(9) 0.1622(6) 0.1565(10) 0.098(6) Uani 1 1 d . . .
C220 C 1.307(3) 0.1310(19) -0.176(3) 0.250 Uiso 1 1 d . . .
H22A H 1.3567 0.1141 -0.1857 0.375 Uiso 1 1 d . . .
H22B H 1.2684 0.1199 -0.2152 0.375 Uiso 1 1 d . . .
H22C H 1.2835 0.1142 -0.1323 0.375 Uiso 1 1 d . . .
C221 C 1.3098(11) 0.1910(8) -0.1701(10) 0.084(6) Uani 1 1 d . . .
N222 N 1.3167(10) 0.2347(6) -0.1696(9) 0.089(5) Uani 1 1 d . . .
C223 C 0.4850(13) 0.1681(9) 0.7088(11) 0.108(8) Uani 1 1 d . . .
H22D H 0.5228 0.1495 0.7397 0.161 Uiso 1 1 calc R . .
H22E H 0.4351 0.1478 0.7081 0.161 Uiso 1 1 calc R . .
H22F H 0.4755 0.2050 0.7263 0.161 Uiso 1 1 calc R . .
C224 C 0.5168(9) 0.1708(6) 0.6387(11) 0.062(4) Uani 1 1 d . . .
N225 N 0.5509(9) 0.1737(7) 0.5872(8) 0.082(5) Uani 1 1 d . . .

loop_
_atom_site_aniso_label
_atom_site_aniso_U_11
_atom_site_aniso_U_22
_atom_site_aniso_U_33
_atom_site_aniso_U_23
_atom_site_aniso_U_13
_atom_site_aniso_U_12
Mn1 0.0275(7) 0.0191(7) 0.0166(8) -0.0007(6) 0.0022(6) 0.0015(6)
Mn2 0.0224(7) 0.0257(7) 0.0159(7) 0.0020(6) 0.0045(6) 0.0020(6)
Mn3 0.0222(6) 0.0230(8) 0.0183(7) 0.0010(6) -0.0019(6) -0.0005(6)
Mn4 0.0239(7) 0.0238(7) 0.0193(7) -0.0014(6) 0.0049(6) -0.0003(6)
Mn5 0.0259(7) 0.0190(7) 0.0167(7) -0.0007(6) 0.0010(6) -0.0006(6)
Mn6 0.0242(7) 0.0254(7) 0.0147(7) 0.0009(6) -0.0003(6) -0.0009(6)
O7 0.030(4) 0.021(3) 0.023(4) -0.001(3) 0.002(3) 0.000(3)
O8 0.019(3) 0.024(3) 0.017(3) 0.001(3) 0.001(3) -0.003(3)
O9 0.030(4) 0.020(3) 0.016(4) -0.003(3) -0.008(3) -0.006(3)
O10 0.031(3) 0.024(3) 0.011(3) 0.000(3) -0.003(3) -0.002(3)
O11 0.021(3) 0.022(3) 0.017(3) 0.004(3) 0.003(3) -0.002(3)
O12 0.029(3) 0.020(3) 0.021(4) -0.001(3) 0.000(3) -0.004(3)
O13 0.034(4) 0.016(3) 0.020(4) -0.001(3) -0.005(3) -0.004(3)
N14 0.033(4) 0.019(4) 0.014(4) 0.001(3) 0.004(3) 0.010(3)
C15 0.032(6) 0.042(6) 0.028(6) 0.003(5) -0.003(5) 0.002(5)
C16 0.065(8) 0.038(6) 0.022(6) 0.006(5) -0.005(6) 0.013(6)
C17 0.066(9) 0.045(7) 0.040(8) 0.010(6) -0.024(7) 0.010(6)
C18 0.066(8) 0.029(6) 0.036(7) 0.007(5) -0.011(6) 0.014(6)
C19 0.034(5) 0.028(5) 0.024(5) 0.001(4) 0.001(5) 0.000(4)
C20 0.047(6) 0.031(6) 0.019(5) 0.006(4) -0.005(5) 0.009(5)
C21 0.082(9) 0.023(5) 0.029(6) 0.003(5) -0.011(6) 0.007(6)
C22 0.124(14) 0.037(7) 0.030(7) -0.016(6) -0.005(8) -0.015(8)
C23 0.059(8) 0.022(5) 0.046(8) -0.004(5) -0.015(6) 0.000(5)
C24 0.040(6) 0.027(5) 0.016(5) 0.004(4) -0.006(4) 0.017(4)
N25 0.046(5) 0.015(4) 0.024(5) 0.006(4) -0.002(4) 0.003(3)
N26 0.028(4) 0.030(4) 0.017(4) 0.005(4) 0.006(3) 0.000(3)
C27 0.058(7) 0.024(5) 0.024(6) 0.007(5) 0.016(5) -0.001(5)
C28 0.069(8) 0.024(5) 0.036(7) -0.015(5) 0.018(6) -0.005(5)
C29 0.035(6) 0.059(8) 0.030(6) 0.000(6) 0.019(5) -0.005(6)
C30 0.046(7) 0.050(7) 0.023(6) -0.002(5) 0.009(5) 0.002(6)
C31 0.024(5) 0.046(6) 0.019(5) 0.008(5) 0.005(4) -0.001(4)
C32 0.027(5) 0.036(6) 0.015(5) 0.005(4) 0.009(4) -0.005(4)
C33 0.041(6) 0.059(8) 0.029(6) 0.015(6) 0.012(5) -0.012(6)
C34 0.037(6) 0.026(5) 0.047(8) 0.017(5) 0.008(5) -0.014(4)
C35 0.034(6) 0.034(6) 0.030(6) 0.004(5) 0.007(5) -0.005(5)
C36 0.026(5) 0.032(5) 0.020(5) 0.012(4) -0.004(4) 0.001(4)
N37 0.017(4) 0.031(4) 0.018(4) 0.008(4) 0.000(3) 0.000(3)
N38 0.040(5) 0.028(5) 0.036(5) 0.000(4) -0.013(4) -0.008(4)
C39 0.040(6) 0.035(6) 0.032(6) 0.003(5) -0.001(5) -0.008(5)
C40 0.026(6) 0.070(9) 0.070(10) -0.003(8) -0.001(6) -0.006(6)
C41 0.034(7) 0.049(8) 0.121(15) -0.005(9) -0.017(9) 0.006(6)
C42 0.037(7) 0.058(8) 0.080(11) -0.009(8) -0.036(7) 0.002(6)
C43 0.028(5) 0.045(7) 0.039(6) 0.002(6) -0.016(4) -0.010(5)
C44 0.050(7) 0.036(6) 0.038(7) 0.012(6) -0.022(5) -0.014(5)
C45 0.060(8) 0.062(9) 0.034(7) 0.010(7) -0.026(6) -0.027(7)
C46 0.060(8) 0.052(8) 0.028(7) -0.001(6) -0.008(6) -0.020(6)
C47 0.079(10) 0.050(8) 0.029(7) 0.001(6) 0.002(7) -0.008(7)
C48 0.039(6) 0.044(7) 0.025(6) -0.001(5) -0.005(5) -0.009(5)
N49 0.036(5) 0.022(4) 0.031(5) 0.003(4) -0.009(4) -0.002(3)
O50 0.029(4) 0.024(4) 0.029(4) 0.004(3) 0.008(3) -0.006(3)
C51 0.033(6) 0.028(5) 0.023(6) 0.008(4) -0.001(4) -0.011(4)
O52 0.022(3) 0.034(4) 0.028(4) 0.008(3) 0.003(3) -0.005(3)
C53 0.027(5) 0.041(6) 0.044(7) 0.002(6) 0.006(5) -0.009(5)
C54 0.075(10) 0.032(6) 0.058(9) 0.004(6) 0.017(8) -0.020(6)
C55 0.043(6) 0.034(6) 0.027(6) 0.008(5) 0.002(5) -0.016(5)
C56 0.076(10) 0.051(8) 0.031(7) 0.007(6) -0.006(7) -0.028(7)
C57 0.067(9) 0.034(6) 0.040(7) -0.011(6) -0.003(6) 0.001(6)
C58 0.038(7) 0.056(8) 0.058(9) 0.022(7) 0.008(6) 0.002(6)
C59 0.042(6) 0.043(6) 0.033(6) 0.007(5) 0.007(5) -0.019(5)
C60 0.059(8) 0.045(7) 0.029(6) 0.019(5) -0.001(6) -0.021(6)
C61 0.049(7) 0.034(6) 0.032(6) -0.004(5) 0.010(5) -0.012(5)
C62 0.054(7) 0.042(6) 0.014(5) -0.002(5) -0.001(5) -0.013(5)
C63 0.045(6) 0.021(5) 0.011(5) -0.006(4) 0.000(4) -0.003(4)
O64 0.026(3) 0.033(4) 0.019(4) 0.001(3) 0.001(3) 0.004(3)
O65 0.031(3) 0.031(4) 0.017(3) 0.003(3) -0.003(3) -0.005(3)
O66 0.025(3) 0.044(4) 0.018(4) 0.006(3) -0.002(3) 0.004(3)
C67 0.034(6) 0.026(5) 0.035(6) 0.003(5) 0.000(5) -0.005(4)
O68 0.037(4) 0.030(4) 0.017(3) 0.004(3) -0.002(3) 0.007(3)
C69 0.027(5) 0.049(7) 0.034(6) 0.007(5) 0.004(5) 0.008(5)
C70 0.016(5) 0.087(10) 0.050(8) 0.010(8) -0.002(5) 0.000(6)
C71 0.015(5) 0.095(11) 0.048(8) 0.034(8) -0.004(5) -0.008(6)
C72 0.043(8) 0.131(17) 0.115(16) 0.084(14) 0.021(9) 0.005(9)
C73 0.038(8) 0.090(13) 0.15(2) 0.056(13) 0.045(10) 0.010(8)
C74 0.054(8) 0.055(9) 0.087(12) 0.024(8) 0.000(8) 0.001(7)
C75 0.034(6) 0.043(7) 0.054(8) 0.020(6) -0.023(6) -0.004(5)
C76 0.050(7) 0.052(8) 0.043(8) 0.013(7) -0.012(6) -0.012(6)
C77 0.076(9) 0.048(7) 0.033(7) 0.018(6) -0.019(7) -0.030(7)
C78 0.023(5) 0.034(6) 0.051(8) 0.012(5) -0.015(5) -0.017(4)
C79 0.041(6) 0.029(5) 0.018(5) -0.001(4) -0.001(5) -0.006(4)
O80 0.032(4) 0.032(4) 0.022(4) -0.001(3) -0.004(3) -0.012(3)
O81 0.025(3) 0.027(3) 0.022(4) 0.000(3) -0.005(3) -0.001(3)
O82 0.022(3) 0.022(3) 0.027(4) -0.003(3) 0.000(3) 0.001(3)
C83 0.023(5) 0.027(5) 0.023(5) 0.005(4) 0.003(4) 0.000(4)
O84 0.019(3) 0.031(4) 0.023(4) 0.001(3) -0.004(3) 0.004(3)
C85 0.028(5) 0.027(5) 0.028(6) 0.004(4) 0.000(4) -0.002(4)
C86 0.025(5) 0.025(5) 0.044(7) 0.000(5) -0.001(5) 0.006(4)
C87 0.043(6) 0.024(5) 0.035(7) 0.004(5) 0.000(5) 0.003(4)
C88 0.039(7) 0.073(9) 0.045(8) -0.024(7) 0.001(6) 0.017(6)
C89 0.024(6) 0.098(11) 0.043(8) -0.005(8) 0.004(6) -0.007(6)
C90 0.022(5) 0.074(9) 0.063(10) -0.004(8) 0.006(6) 0.010(6)
C91 0.035(6) 0.032(6) 0.084(11) 0.009(7) 0.019(7) 0.002(5)
C92 0.026(5) 0.027(5) 0.066(9) -0.002(6) 0.008(6) 0.015(4)
C93 0.027(5) 0.034(6) 0.053(8) -0.007(6) 0.013(5) 0.004(4)
C94 0.047(7) 0.034(6) 0.065(10) -0.010(6) 0.018(7) 0.010(5)
C95 0.033(5) 0.037(6) 0.019(5) -0.010(5) 0.006(4) -0.001(4)
O96 0.035(4) 0.029(4) 0.031(4) 0.004(3) 0.014(3) -0.002(3)
O97 0.041(4) 0.031(4) 0.022(4) -0.007(3) 0.011(3) -0.007(3)
Mn7 0.0223(7) 0.0193(7) 0.0177(8) 0.0006(6) 0.0007(6) -0.0007(6)
Mn8 0.0217(6) 0.0203(7) 0.0135(7) 0.0003(6) 0.0008(5) 0.0002(5)
Mn9 0.0219(7) 0.0236(7) 0.0200(7) 0.0035(6) 0.0015(6) -0.0009(6)
Mn10 0.0272(7) 0.0226(7) 0.0203(7) 0.0014(6) -0.0061(6) -0.0013(6)
Mn11 0.0271(7) 0.0206(7) 0.0175(7) 0.0023(6) -0.0028(6) -0.0025(6)
Mn12 0.0253(7) 0.0224(7) 0.0143(7) -0.0007(6) 0.0019(5) -0.0024(6)
O104 0.027(3) 0.016(3) 0.023(4) -0.002(3) -0.008(3) -0.003(3)
O105 0.021(3) 0.026(3) 0.024(4) 0.005(3) 0.004(3) -0.007(3)
O106 0.027(4) 0.020(3) 0.014(3) 0.001(3) 0.001(3) -0.003(3)
O107 0.021(3) 0.022(3) 0.017(3) 0.004(3) 0.002(3) 0.000(3)
O108 0.024(3) 0.018(3) 0.019(3) 0.008(3) -0.004(3) 0.000(2)
O109 0.016(3) 0.031(4) 0.019(4) -0.002(3) 0.004(3) -0.007(3)
O110 0.030(4) 0.026(3) 0.016(4) 0.002(3) -0.001(3) 0.001(3)
N111 0.020(4) 0.027(4) 0.023(5) 0.006(4) -0.006(3) 0.004(3)
C112 0.040(6) 0.019(5) 0.034(6) 0.003(4) -0.002(5) -0.005(4)
C113 0.029(5) 0.034(6) 0.033(6) 0.004(5) 0.010(5) -0.005(4)
C114 0.041(6) 0.020(5) 0.029(6) 0.001(4) -0.001(5) -0.007(4)
C115 0.027(5) 0.029(5) 0.030(6) -0.001(5) -0.004(4) -0.005(4)
C116 0.018(4) 0.017(4) 0.025(5) 0.001(4) 0.002(4) 0.000(3)
C117 0.031(5) 0.017(4) 0.033(6) -0.001(4) -0.009(4) 0.001(4)
C118 0.051(7) 0.032(5) 0.023(6) 0.003(5) 0.004(5) -0.006(5)
C119 0.082(10) 0.019(5) 0.034(7) 0.001(5) 0.016(6) -0.008(6)
C120 0.070(8) 0.036(6) 0.023(6) -0.003(5) 0.020(6) 0.004(6)
C121 0.048(7) 0.029(5) 0.028(6) -0.010(5) 0.009(5) -0.010(5)
N122 0.032(4) 0.019(4) 0.018(4) -0.001(3) -0.001(4) 0.004(3)
N123 0.031(4) 0.024(4) 0.007(4) -0.002(3) -0.003(3) -0.003(3)
C124 0.033(5) 0.036(6) 0.025(6) -0.009(5) 0.003(4) 0.009(5)
C125 0.037(6) 0.035(6) 0.028(6) -0.013(5) 0.000(5) 0.011(5)
C126 0.052(7) 0.030(6) 0.027(6) -0.008(5) -0.010(5) -0.013(5)
C127 0.046(7) 0.041(6) 0.018(5) -0.002(5) -0.002(5) 0.011(5)
C128 0.023(5) 0.042(6) 0.014(5) 0.002(4) -0.002(4) -0.005(4)
C129 0.021(5) 0.035(5) 0.017(5) 0.010(4) 0.003(4) -0.006(4)
C130 0.030(5) 0.026(5) 0.031(6) -0.004(5) 0.003(5) 0.004(4)
C131 0.025(5) 0.041(6) 0.034(6) 0.005(5) 0.000(5) 0.005(4)
C132 0.038(6) 0.022(5) 0.040(7) 0.004(5) 0.010(5) 0.000(4)
C133 0.028(5) 0.023(5) 0.023(5) -0.004(4) 0.002(4) 0.000(4)
N134 0.024(4) 0.028(4) 0.018(4) 0.000(4) 0.006(3) 0.003(3)
N135 0.035(5) 0.017(4) 0.051(6) 0.009(4) 0.009(5) -0.002(3)
C136 0.027(5) 0.027(5) 0.061(8) 0.000(6) -0.003(5) -0.003(4)
C137 0.019(5) 0.078(10) 0.053(9) -0.010(7) -0.002(6) 0.002(6)
C138 0.018(6) 0.051(8) 0.129(16) 0.007(9) 0.008(8) -0.002(5)
C139 0.036(7) 0.050(8) 0.066(10) -0.012(7) 0.027(7) 0.002(6)
C140 0.030(5) 0.032(6) 0.038(6) 0.009(5) 0.009(5) -0.005(5)
C141 0.049(6) 0.029(6) 0.032(6) -0.007(5) 0.018(5) 0.006(5)
C142 0.043(6) 0.046(7) 0.044(7) 0.013(6) 0.021(5) 0.009(6)
C143 0.063(8) 0.059(8) 0.026(7) 0.004(6) 0.031(6) 0.006(7)
C144 0.079(9) 0.037(6) 0.024(6) -0.005(5) 0.001(6) 0.018(6)
C145 0.051(7) 0.039(6) 0.028(6) -0.004(5) 0.005(5) 0.016(5)
N146 0.034(4) 0.031(4) 0.019(4) 0.000(4) 0.005(4) -0.001(4)
O147 0.030(4) 0.026(3) 0.020(4) 0.001(3) -0.001(3) 0.007(3)
C148 0.029(5) 0.026(5) 0.031(6) 0.008(5) -0.009(5) -0.002(4)
O149 0.026(4) 0.022(4) 0.037(5) 0.004(3) -0.011(3) -0.003(3)
C150 0.044(6) 0.022(5) 0.038(7) 0.010(5) -0.029(5) -0.004(4)
C151 0.044(6) 0.028(5) 0.031(6) 0.012(5) -0.007(5) 0.005(5)
C152 0.038(6) 0.036(6) 0.028(6) 0.008(5) -0.018(5) 0.003(5)
C153 0.087(10) 0.026(6) 0.042(8) 0.011(5) -0.024(8) -0.005(6)
C154 0.048(7) 0.049(7) 0.050(8) 0.012(6) 0.001(6) 0.002(6)
C155 0.056(8) 0.051(7) 0.040(7) 0.018(6) -0.002(6) -0.019(6)
C156 0.048(7) 0.046(7) 0.026(6) 0.007(5) -0.011(5) 0.009(5)
C157 0.047(7) 0.031(6) 0.032(6) 0.014(5) -0.012(5) 0.013(5)
C158 0.057(7) 0.054(7) 0.020(6) 0.011(6) -0.002(5) 0.016(6)
C159 0.051(7) 0.037(6) 0.027(6) 0.008(5) 0.018(5) 0.004(5)
C160 0.046(7) 0.029(5) 0.017(5) 0.003(4) -0.001(5) 0.012(5)
O161 0.039(4) 0.035(4) 0.020(4) 0.004(3) -0.007(3) 0.001(3)
O162 0.046(5) 0.035(4) 0.017(4) 0.002(3) 0.001(3) -0.006(3)
O163 0.018(3) 0.025(3) 0.018(4) -0.004(3) -0.002(3) 0.002(3)
O164 0.030(4) 0.028(4) 0.020(4) 0.002(3) 0.002(3) -0.011(3)
C165 0.032(5) 0.017(5) 0.037(6) -0.002(5) 0.003(5) 0.001(4)
C166 0.037(6) 0.023(5) 0.028(6) -0.001(4) 0.004(5) -0.004(4)
C167 0.013(4) 0.053(7) 0.036(6) -0.010(5) 0.003(4) -0.002(4)
C168 0.020(5) 0.052(7) 0.027(6) 0.002(5) 0.005(4) 0.008(4)
C169 0.022(5) 0.068(8) 0.028(6) -0.007(6) -0.005(4) 0.006(5)
C170 0.038(6) 0.060(8) 0.043(8) 0.004(6) 0.002(6) 0.015(6)
C171 0.038(6) 0.050(7) 0.036(7) -0.007(6) 0.006(5) 0.015(5)
C172 0.017(5) 0.040(6) 0.032(6) 0.000(5) 0.010(4) 0.008(4)
C173 0.022(5) 0.044(6) 0.030(6) 0.005(5) -0.008(4) 0.002(4)
C174 0.024(5) 0.035(6) 0.052(8) -0.012(5) 0.016(5) 0.006(4)
C175 0.044(6) 0.021(5) 0.038(7) -0.009(5) 0.003(5) 0.007(4)
C176 0.027(5) 0.027(5) 0.012(5) -0.001(4) -0.001(4) 0.010(4)
O177 0.028(3) 0.021(3) 0.029(4) -0.003(3) 0.002(3) 0.005(3)
O178 0.023(3) 0.021(3) 0.023(4) -0.005(3) 0.001(3) -0.002(3)
O179 0.021(3) 0.029(4) 0.036(4) 0.005(3) 0.003(3) -0.004(3)
C180 0.040(6) 0.019(5) 0.027(6) 0.011(4) -0.012(5) -0.002(4)
O181 0.032(4) 0.027(4) 0.023(4) 0.004(3) 0.006(3) 0.004(3)
C182 0.034(6) 0.017(4) 0.041(7) 0.002(4) 0.001(5) -0.011(4)
C183 0.044(7) 0.053(8) 0.036(7) 0.011(6) 0.002(6) -0.010(6)
C184 0.034(6) 0.031(6) 0.050(8) 0.010(6) -0.004(6) -0.009(5)
C185 0.046(7) 0.058(8) 0.065(10) -0.009(7) 0.002(7) -0.020(6)
C186 0.042(7) 0.093(12) 0.049(9) 0.013(8) -0.004(7) -0.006(7)
C187 0.034(6) 0.069(9) 0.042(8) -0.009(7) -0.007(6) 0.002(6)
C188 0.031(6) 0.027(5) 0.046(7) 0.000(5) -0.007(5) -0.012(4)
C189 0.041(6) 0.018(5) 0.060(9) 0.013(5) -0.006(6) -0.007(4)
C190 0.064(8) 0.033(6) 0.032(7) 0.008(5) -0.017(6) -0.022(6)
C191 0.033(6) 0.039(6) 0.029(6) 0.007(5) -0.015(5) -0.017(5)
C192 0.034(6) 0.025(5) 0.022(5) -0.003(4) -0.001(4) -0.003(4)
O193 0.030(4) 0.026(4) 0.026(4) 0.004(3) -0.008(3) -0.004(3)
O194 0.032(4) 0.018(3) 0.033(4) 0.004(3) -0.010(3) -0.002(3)
Cl1 0.107(3) 0.065(2) 0.049(2) -0.019(2) 0.010(2) 0.014(2)
Cl2 0.101(3) 0.049(2) 0.132(5) -0.005(2) 0.049(3) -0.016(2)
C205 0.032(6) 0.059(8) 0.047(8) 0.013(7) -0.003(5) -0.002(6)
C206 0.050(7) 0.052(8) 0.035(7) 0.012(6) -0.002(6) 0.018(6)
N207 0.090(10) 0.071(9) 0.065(9) 0.024(7) -0.015(8) -0.009(8)
C208 0.034(6) 0.082(10) 0.044(8) 0.005(8) 0.007(6) -0.015(7)
C209 0.063(10) 0.063(10) 0.074(12) -0.001(9) 0.009(9) 0.006(8)
N210 0.061(9) 0.101(11) 0.088(11) -0.012(9) 0.039(8) -0.014(8)
C211 0.083(12) 0.085(12) 0.063(11) -0.027(10) -0.017(9) 0.033(10)
C212 0.067(10) 0.074(10) 0.055(10) -0.021(8) -0.001(8) -0.003(9)
N213 0.095(11) 0.098(11) 0.040(8) 0.004(8) -0.003(8) 0.001(9)
C215 0.058(8) 0.045(8) 0.052(9) -0.004(7) -0.014(7) 0.012(7)
N216 0.099(13) 0.135(16) 0.131(18) -0.089(15) -0.014(13) -0.009(12)
C217 0.051(8) 0.045(7) 0.054(9) 0.011(6) -0.024(7) -0.010(6)
C218 0.041(7) 0.050(8) 0.089(12) 0.025(8) 0.001(8) -0.001(6)
N219 0.072(9) 0.080(10) 0.142(16) 0.048(11) -0.043(10) -0.017(8)
C221 0.097(13) 0.077(12) 0.080(13) 0.016(11) -0.054(11) -0.022(10)
N222 0.127(13) 0.058(9) 0.081(11) 0.012(8) -0.035(10) 0.007(9)
C223 0.14(2) 0.107(16) 0.073(14) 0.021(13) 0.000(14) 0.057(14)
C224 0.052(9) 0.053(9) 0.081(13) 0.003(9) -0.035(9) 0.016(7)
N225 0.079(10) 0.115(12) 0.052(9) 0.026(9) -0.029(8) -0.035(9)

loop_
_atom_type_symbol
_atom_type_description
_atom_type_scat_dispersion_real
_atom_type_scat_dispersion_imag
_atom_type_scat_source
C C 0.0033 0.0016 'International Tables Vol C Tables 4.2.6.8 and 6.1.1.4'
H H 0.0000 0.0000 'International Tables Vol C Tables 4.2.6.8 and 6.1.1.4'
N N 0.0061 0.0033 'International Tables Vol C Tables 4.2.6.8 and 6.1.1.4'
O O 0.0106 0.0060 'International Tables Vol C Tables 4.2.6.8 and 6.1.1.4'
Cl Cl 0.1484 0.1585 'International Tables Vol C Tables 4.2.6.8 and 6.1.1.4'
Mn Mn 0.3368 0.7283 'International Tables Vol C Tables 4.2.6.8 and 6.1.1.4'

loop_
_geom_angle_atom_site_label_1
_geom_angle_atom_site_label_2
_geom_angle_atom_site_label_3
_geom_angle
_geom_angle_site_symmetry_1
_geom_angle_site_symmetry_3
_geom_angle_publ_flag
O9 Mn1 O8 104.4(3) . . ?
O9 Mn1 O7 92.6(3) . . ?
O8 Mn1 O7 98.8(3) . . ?
O9 Mn1 O50 90.9(3) . . ?
O8 Mn1 O50 87.5(3) . . ?
O7 Mn1 O50 171.7(3) . . ?
O9 Mn1 N14 91.4(3) . . ?
O8 Mn1 N14 161.5(3) . . ?
O7 Mn1 N14 90.0(3) . . ?
O50 Mn1 N14 82.4(3) . . ?
O9 Mn1 N25 168.4(3) . . ?
O8 Mn1 N25 86.9(3) . . ?
O7 Mn1 N25 88.4(3) . . ?
O50 Mn1 N25 86.7(3) . . ?
N14 Mn1 N25 77.1(3) . . ?
O9 Mn1 Mn4 29.5(2) . . ?
O8 Mn1 Mn4 78.2(2) . . ?
O7 Mn1 Mn4 109.8(2) . . ?
O50 Mn1 Mn4 76.6(2) . . ?
N14 Mn1 Mn4 114.2(2) . . ?
N25 Mn1 Mn4 157.9(3) . . ?
O7 Mn2 O11 102.9(3) . . ?
O7 Mn2 O10 97.5(3) . . ?
O11 Mn2 O10 95.0(3) . . ?
O7 Mn2 O66 90.0(3) . . ?
O11 Mn2 O66 89.8(3) . . ?
O10 Mn2 O66 169.9(3) . . ?
O7 Mn2 N26 87.6(3) . . ?
O11 Mn2 N26 167.7(3) . . ?
O10 Mn2 N26 89.8(3) . . ?
O66 Mn2 N26 83.8(3) . . ?
O7 Mn2 N37 163.3(3) . . ?
O11 Mn2 N37 90.7(3) . . ?
O10 Mn2 N37 90.8(3) . . ?
O66 Mn2 N37 80.3(3) . . ?
N26 Mn2 N37 77.9(3) . . ?
O7 Mn2 Mn6 76.8(2) . . ?
O11 Mn2 Mn6 29.4(2) . . ?
O10 Mn2 Mn6 111.6(2) . . ?
O66 Mn2 Mn6 76.5(2) . . ?
N26 Mn2 Mn6 154.7(2) . . ?
N37 Mn2 Mn6 113.6(2) . . ?
O12 Mn3 O8 92.9(3) . . ?
O12 Mn3 O10 103.3(3) . . ?
O8 Mn3 O10 97.4(3) . . ?
O12 Mn3 O82 90.0(3) . . ?
O8 Mn3 O82 171.6(3) . . ?
O10 Mn3 O82 89.5(3) . . ?
O12 Mn3 N49 166.8(3) . . ?
O8 Mn3 N49 93.9(3) . . ?
O10 Mn3 N49 87.0(3) . . ?
O82 Mn3 N49 81.7(3) . . ?
O12 Mn3 N38 91.5(3) . . ?
O8 Mn3 N38 91.5(3) . . ?
O10 Mn3 N38 162.2(3) . . ?
O82 Mn3 N38 80.6(3) . . ?
N49 Mn3 N38 77.0(4) . . ?
O12 Mn3 Mn5 28.8(2) . . ?
O8 Mn3 Mn5 110.7(2) . . ?
O10 Mn3 Mn5 78.6(2) . . ?
O82 Mn3 Mn5 75.27(19) . . ?
N49 Mn3 Mn5 152.8(2) . . ?
N38 Mn3 Mn5 112.6(3) . . ?
O9 Mn4 O13 86.6(3) . . ?
O9 Mn4 O96 176.9(3) . . ?
O13 Mn4 O96 91.8(3) . . ?
O9 Mn4 O52 92.8(3) . . ?
O13 Mn4 O52 174.3(3) . . ?
O96 Mn4 O52 89.1(3) . . ?
O9 Mn4 O12 90.7(3) . . ?
O13 Mn4 O12 77.5(3) . . ?
O96 Mn4 O12 86.3(3) . . ?
O52 Mn4 O12 108.1(3) . . ?
O9 Mn4 O64 86.8(3) . . ?
O13 Mn4 O64 80.7(3) . . ?
O96 Mn4 O64 95.6(3) . . ?
O52 Mn4 O64 93.7(3) . . ?
O12 Mn4 O64 158.2(3) . . ?
O9 Mn4 Mn6 48.57(19) . . ?
O13 Mn4 Mn6 38.3(2) . . ?
O96 Mn4 Mn6 130.0(2) . . ?
O52 Mn4 Mn6 140.1(2) . . ?
O12 Mn4 Mn6 85.12(18) . . ?
O64 Mn4 Mn6 77.01(17) . . ?
O9 Mn4 Mn5 92.9(2) . . ?
O13 Mn4 Mn5 38.8(2) . . ?
O96 Mn4 Mn5 84.2(2) . . ?
O52 Mn4 Mn5 146.8(2) . . ?
O12 Mn4 Mn5 39.14(17) . . ?
O64 Mn4 Mn5 119.27(19) . . ?
Mn6 Mn4 Mn5 59.47(5) . . ?
O9 Mn4 Mn1 28.2(2) . . ?
O13 Mn4 Mn1 106.5(2) . . ?
O96 Mn4 Mn1 150.9(2) . . ?
O52 Mn4 Mn1 75.0(2) . . ?
O12 Mn4 Mn1 76.18(17) . . ?
O64 Mn4 Mn1 109.35(18) . . ?
Mn6 Mn4 Mn1 72.06(5) . . ?
Mn5 Mn4 Mn1 95.91(5) . . ?
O12 Mn5 O13 87.8(3) . . ?
O12 Mn5 O84 94.4(3) . . ?
O13 Mn5 O84 175.0(3) . . ?
O12 Mn5 O81 176.1(3) . . ?
O13 Mn5 O81 90.6(3) . . ?
O84 Mn5 O81 87.5(3) . . ?
O12 Mn5 O11 91.1(3) . . ?
O13 Mn5 O11 77.8(3) . . ?
O84 Mn5 O11 106.6(3) . . ?
O81 Mn5 O11 85.1(3) . . ?
O12 Mn5 O97 86.1(3) . . ?
O13 Mn5 O97 82.8(3) . . ?
O84 Mn5 O97 92.8(3) . . ?
O81 Mn5 O97 97.2(3) . . ?
O11 Mn5 O97 160.5(3) . . ?
O12 Mn5 Mn6 92.5(2) . . ?
O13 Mn5 Mn6 38.6(2) . . ?
O84 Mn5 Mn6 145.5(2) . . ?
O81 Mn5 Mn6 84.0(2) . . ?
O11 Mn5 Mn6 39.42(18) . . ?
O97 Mn5 Mn6 121.4(2) . . ?
O12 Mn5 Mn4 48.9(2) . . ?
O13 Mn5 Mn4 39.43(19) . . ?
O84 Mn5 Mn4 141.9(2) . . ?
O81 Mn5 Mn4 129.8(2) . . ?
O11 Mn5 Mn4 86.98(17) . . ?
O97 Mn5 Mn4 76.71(19) . . ?
Mn6 Mn5 Mn4 60.13(5) . . ?
O12 Mn5 Mn3 27.4(2) . . ?
O13 Mn5 Mn3 107.9(2) . . ?
O84 Mn5 Mn3 75.7(2) . . ?
O81 Mn5 Mn3 151.3(2) . . ?
O11 Mn5 Mn3 77.83(18) . . ?
O97 Mn5 Mn3 106.6(2) . . ?
Mn6 Mn5 Mn3 96.66(5) . . ?
Mn4 Mn5 Mn3 72.60(5) . . ?
O11 Mn6 O13 87.5(3) . . ?
O11 Mn6 O68 93.4(3) . . ?
O13 Mn6 O68 171.5(3) . . ?
O11 Mn6 O65 178.9(3) . . ?
O13 Mn6 O65 91.6(3) . . ?
O68 Mn6 O65 87.5(3) . . ?
O11 Mn6 O9 92.9(3) . . ?
O13 Mn6 O9 78.6(3) . . ?
O68 Mn6 O9 109.8(3) . . ?
O65 Mn6 O9 86.3(3) . . ?
O11 Mn6 O80 85.9(3) . . ?
O13 Mn6 O80 82.1(3) . . ?
O68 Mn6 O80 89.5(3) . . ?
O65 Mn6 O80 94.6(3) . . ?
O9 Mn6 O80 160.7(3) . . ?
O11 Mn6 Mn5 48.61(19) . . ?
O13 Mn6 Mn5 39.2(2) . . ?
O68 Mn6 Mn5 140.2(2) . . ?
O65 Mn6 Mn5 130.6(2) . . ?
O9 Mn6 Mn5 87.00(18) . . ?
O80 Mn6 Mn5 77.74(19) . . ?
O11 Mn6 Mn4 93.8(2) . . ?
O13 Mn6 Mn4 39.48(19) . . ?
O68 Mn6 Mn4 148.6(2) . . ?
O65 Mn6 Mn4 85.1(2) . . ?
O9 Mn6 Mn4 39.35(18) . . ?
O80 Mn6 Mn4 121.45(19) . . ?
Mn5 Mn6 Mn4 60.40(5) . . ?
O11 Mn6 Mn2 28.2(2) . . ?
O13 Mn6 Mn2 107.9(2) . . ?
O68 Mn6 Mn2 76.0(2) . . ?
O65 Mn6 Mn2 152.0(2) . . ?
O9 Mn6 Mn2 78.34(19) . . ?
O80 Mn6 Mn2 107.60(19) . . ?
Mn5 Mn6 Mn2 72.39(5) . . ?
Mn4 Mn6 Mn2 97.16(6) . . ?
Mn2 O7 Mn1 131.6(4) . . ?
Mn3 O8 Mn1 130.3(4) . . ?
Mn1 O9 Mn4 122.3(4) . . ?
Mn1 O9 Mn6 129.5(4) . . ?
Mn4 O9 Mn6 92.1(3) . . ?
Mn2 O10 Mn3 131.5(4) . . ?
Mn2 O11 Mn6 122.3(3) . . ?
Mn2 O11 Mn5 130.3(3) . . ?
Mn6 O11 Mn5 92.0(3) . . ?
Mn3 O12 Mn5 123.9(4) . . ?
Mn3 O12 Mn4 131.5(3) . . ?
Mn5 O12 Mn4 91.9(3) . . ?
Mn6 O13 Mn5 102.2(3) . . ?
Mn6 O13 Mn4 102.2(3) . . ?
Mn5 O13 Mn4 101.7(3) . . ?
C15 N14 C19 118.8(9) . . ?
C15 N14 Mn1 124.0(7) . . ?
C19 N14 Mn1 117.2(7) . . ?
N14 C15 C16 122.1(11) . . ?
C15 C16 C17 120.2(11) . . ?
C18 C17 C16 118.5(11) . . ?
C17 C18 C19 118.2(11) . . ?
N14 C19 C18 122.1(10) . . ?
N14 C19 C20 113.6(9) . . ?
C18 C19 C20 124.2(10) . . ?
N25 C20 C21 121.7(10) . . ?
N25 C20 C19 115.0(9) . . ?
C21 C20 C19 123.4(9) . . ?
C20 C21 C22 115.9(11) . . ?
C23 C22 C21 122.3(12) . . ?
C22 C23 C24 116.3(11) . . ?
N25 C24 C23 125.6(9) . . ?
C24 N25 C20 118.2(9) . . ?
C24 N25 Mn1 124.9(7) . . ?
C20 N25 Mn1 115.8(7) . . ?
C27 N26 C31 116.2(9) . . ?
C27 N26 Mn2 125.6(7) . . ?
C31 N26 Mn2 118.0(7) . . ?
N26 C27 C28 123.4(10) . . ?
C27 C28 C29 119.1(11) . . ?
C30 C29 C28 118.7(11) . . ?
C29 C30 C31 119.5(11) . . ?
C30 C31 N26 123.1(11) . . ?
C30 C31 C32 124.3(10) . . ?
N26 C31 C32 112.6(9) . . ?
N37 C32 C33 125.2(11) . . ?
N37 C32 C31 113.5(8) . . ?
C33 C32 C31 121.0(10) . . ?
C32 C33 C34 115.3(11) . . ?
C35 C34 C33 122.0(10) . . ?
C34 C35 C36 117.8(11) . . ?
N37 C36 C35 122.2(10) . . ?
C32 N37 C36 117.4(9) . . ?
C32 N37 Mn2 117.8(7) . . ?
C36 N37 Mn2 124.8(7) . . ?
C39 N38 C43 116.5(9) . . ?
C39 N38 Mn3 127.0(8) . . ?
C43 N38 Mn3 115.3(8) . . ?
N38 C39 C40 124.7(12) . . ?
C39 C40 C41 117.8(14) . . ?
C42 C41 C40 120.7(13) . . ?
C41 C42 C43 119.8(14) . . ?
N38 C43 C42 120.3(12) . . ?
N38 C43 C44 115.5(9) . . ?
C42 C43 C44 123.7(11) . . ?
C45 C44 N49 123.1(13) . . ?
C45 C44 C43 125.3(11) . . ?
N49 C44 C43 111.5(10) . . ?
C44 C45 C46 118.2(12) . . ?
C47 C46 C45 119.4(12) . . ?
C46 C47 C48 120.7(13) . . ?
N49 C48 C47 120.9(11) . . ?
C48 N49 C44 117.4(10) . . ?
C48 N49 Mn3 125.4(7) . . ?
C44 N49 Mn3 116.5(8) . . ?
C51 O50 Mn1 127.1(6) . . ?
O52 C51 O50 126.9(9) . . ?
O52 C51 C53 118.8(10) . . ?
O50 C51 C53 114.2(9) . . ?
C51 O52 Mn4 131.3(7) . . ?
C54 C53 C51 111.0(10) . . ?
C55 C54 C53 122.1(12) . . ?
C56 C55 C60 118.5(12) . . ?
C56 C55 C54 124.3(12) . . ?
C60 C55 C54 116.9(12) . . ?
C57 C56 C55 122.4(13) . . ?
C56 C57 C58 119.5(12) . . ?
C57 C58 C59 122.7(13) . . ?
C58 C59 C60 114.0(11) . . ?
C58 C59 C61 123.8(12) . . ?
C60 C59 C61 122.2(12) . . ?
C55 C60 C59 122.8(12) . . ?
C59 C61 C62 113.2(10) . . ?
C63 C62 C61 114.8(10) . . ?
O64 C63 O65 126.6(9) . . ?
O64 C63 C62 121.8(10) . . ?
O65 C63 C62 111.5(9) . . ?
C63 O64 Mn4 121.6(6) . . ?
C63 O65 Mn6 127.3(6) . . ?
C67 O66 Mn2 126.0(7) . . ?
O66 C67 O68 126.5(10) . . ?
O66 C67 C69 118.1(10) . . ?
O68 C67 C69 115.1(10) . . ?
C67 O68 Mn6 129.0(7) . . ?
C67 C69 C70 110.9(9) . . ?
C71 C70 C69 116.9(11) . . ?
C76 C71 C72 120.9(16) . . ?
C76 C71 C70 121.5(11) . . ?
C72 C71 C70 117.5(15) . . ?
C73 C72 C71 119.9(19) . . ?
C72 C73 C74 117.0(15) . . ?
C75 C74 C73 125.0(15) . . ?
C74 C75 C76 116.3(14) . . ?
C74 C75 C77 122.8(12) . . ?
C76 C75 C77 120.9(11) . . ?
C71 C76 C75 120.7(13) . . ?
C78 C77 C75 112.7(11) . . ?
C77 C78 C79 115.3(10) . . ?
O80 C79 O81 125.6(9) . . ?
O80 C79 C78 119.8(9) . . ?
O81 C79 C78 114.6(9) . . ?
C79 O80 Mn6 122.4(6) . . ?
C79 O81 Mn5 129.1(6) . . ?
C83 O82 Mn3 127.9(6) . . ?
O84 C83 O82 124.4(9) . . ?
O84 C83 C85 121.4(9) . . ?
O82 C83 C85 114.1(9) . . ?
C83 O84 Mn5 130.0(6) . . ?
C83 C85 C86 114.1(8) . . ?
C87 C86 C85 117.5(10) . . ?
C88 C87 C92 118.4(11) . . ?
C88 C87 C86 118.7(11) . . ?
C92 C87 C86 123.0(10) . . ?
C87 C88 C89 121.5(13) . . ?
C90 C89 C88 120.4(12) . . ?
C89 C90 C91 119.5(13) . . ?
C92 C91 C90 116.2(14) . . ?
C92 C91 C93 124.3(11) . . ?
C90 C91 C93 119.5(12) . . ?
C91 C92 C87 123.9(12) . . ?
C91 C93 C94 114.1(10) . . ?
C95 C94 C93 115.5(11) . . ?
O97 C95 O96 124.2(9) . . ?
O97 C95 C94 120.0(10) . . ?
O96 C95 C94 115.8(9) . . ?
C95 O96 Mn4 128.4(7) . . ?
C95 O97 Mn5 125.5(7) . . ?
O104 Mn7 O106 93.9(3) . . ?
O104 Mn7 O105 98.3(3) . . ?
O106 Mn7 O105 103.6(3) . . ?
O104 Mn7 O147 170.5(3) . . ?
O106 Mn7 O147 89.6(3) . . ?
O105 Mn7 O147 89.4(3) . . ?
O104 Mn7 N122 89.6(3) . . ?
O106 Mn7 N122 167.4(3) . . ?
O105 Mn7 N122 87.8(3) . . ?
O147 Mn7 N122 85.1(3) . . ?
O104 Mn7 N111 88.3(3) . . ?
O106 Mn7 N111 90.5(3) . . ?
O105 Mn7 N111 163.8(3) . . ?
O147 Mn7 N111 82.8(3) . . ?
N122 Mn7 N111 77.4(3) . . ?
O104 Mn7 Mn10 111.3(2) . . ?
O106 Mn7 Mn10 29.2(2) . . ?
O105 Mn7 Mn10 77.9(2) . . ?
O147 Mn7 Mn10 75.7(2) . . ?
N122 Mn7 Mn10 156.0(2) . . ?
N111 Mn7 Mn10 113.5(3) . . ?
O108 Mn8 O107 93.8(3) . . ?
O108 Mn8 O104 103.6(3) . . ?
O107 Mn8 O104 97.5(3) . . ?
O108 Mn8 O163 90.0(3) . . ?
O107 Mn8 O163 170.6(3) . . ?
O104 Mn8 O163 89.9(3) . . ?
O108 Mn8 N123 167.2(3) . . ?
O107 Mn8 N123 90.4(3) . . ?
O104 Mn8 N123 87.8(3) . . ?
O163 Mn8 N123 84.1(3) . . ?
O108 Mn8 N134 91.8(3) . . ?
O107 Mn8 N134 91.4(3) . . ?
O104 Mn8 N134 161.5(3) . . ?
O163 Mn8 N134 79.9(3) . . ?
N123 Mn8 N134 76.0(3) . . ?
O108 Mn8 Mn12 29.7(2) . . ?
O107 Mn8 Mn12 111.1(2) . . ?
O104 Mn8 Mn12 77.4(2) . . ?
O163 Mn8 Mn12 76.05(19) . . ?
N123 Mn8 Mn12 155.1(2) . . ?
N134 Mn8 Mn12 114.3(2) . . ?
O105 Mn9 O109 93.2(3) . . ?
O105 Mn9 O107 97.6(3) . . ?
O109 Mn9 O107 103.4(3) . . ?
O105 Mn9 O179 171.0(3) . . ?
O109 Mn9 O179 90.3(3) . . ?
O107 Mn9 O179 89.6(3) . . ?
O105 Mn9 N135 91.1(3) . . ?
O109 Mn9 N135 91.4(3) . . ?
O107 Mn9 N135 162.3(4) . . ?
O179 Mn9 N135 80.5(3) . . ?
O105 Mn9 N146 94.0(3) . . ?
O109 Mn9 N146 166.0(3) . . ?
O107 Mn9 N146 87.6(3) . . ?
O179 Mn9 N146 81.0(3) . . ?
N135 Mn9 N146 76.4(4) . . ?
O105 Mn9 Mn11 110.5(2) . . ?
O109 Mn9 Mn11 28.8(2) . . ?
O107 Mn9 Mn11 78.3(2) . . ?
O179 Mn9 Mn11 76.1(2) . . ?
N135 Mn9 Mn11 113.0(3) . . ?
N146 Mn9 Mn11 153.0(2) . . ?
O106 Mn10 O110 87.2(3) . . ?
O106 Mn10 O149 92.8(3) . . ?
O110 Mn10 O149 173.9(3) . . ?
O106 Mn10 O193 177.2(3) . . ?
O110 Mn10 O193 91.5(3) . . ?
O149 Mn10 O193 88.7(3) . . ?
O106 Mn10 O109 90.3(3) . . ?
O110 Mn10 O109 77.7(3) . . ?
O149 Mn10 O109 108.3(3) . . ?
O193 Mn10 O109 86.9(3) . . ?
O106 Mn10 O161 84.6(3) . . ?
O110 Mn10 O161 83.4(3) . . ?
O149 Mn10 O161 90.6(3) . . ?
O193 Mn10 O161 97.8(3) . . ?
O109 Mn10 O161 160.7(3) . . ?
O106 Mn10 Mn12 48.4(2) . . ?
O110 Mn10 Mn12 39.1(2) . . ?
O149 Mn10 Mn12 139.9(2) . . ?
O193 Mn10 Mn12 130.5(2) . . ?
O109 Mn10 Mn12 85.27(16) . . ?
O161 Mn10 Mn12 77.42(19) . . ?
O106 Mn10 Mn11 92.4(2) . . ?
O110 Mn10 Mn11 39.2(2) . . ?
O149 Mn10 Mn11 146.8(2) . . ?
O193 Mn10 Mn11 85.0(2) . . ?
O109 Mn10 Mn11 38.93(16) . . ?
O161 Mn10 Mn11 122.5(2) . . ?
Mn12 Mn10 Mn11 59.66(5) . . ?
O106 Mn10 Mn7 27.7(2) . . ?
O110 Mn10 Mn7 107.2(2) . . ?
O149 Mn10 Mn7 75.0(2) . . ?
O193 Mn10 Mn7 151.3(2) . . ?
O109 Mn10 Mn7 76.38(17) . . ?
O161 Mn10 Mn7 105.74(19) . . ?
Mn12 Mn10 Mn7 71.83(5) . . ?
Mn11 Mn10 Mn7 95.76(5) . . ?
O109 Mn11 O110 87.5(3) . . ?
O109 Mn11 O178 175.6(3) . . ?
O110 Mn11 O178 90.4(3) . . ?
O109 Mn11 O181 94.0(3) . . ?
O110 Mn11 O181 174.5(3) . . ?
O178 Mn11 O181 88.5(3) . . ?
O109 Mn11 O108 90.9(3) . . ?
O110 Mn11 O108 79.0(3) . . ?
O178 Mn11 O108 84.9(2) . . ?
O181 Mn11 O108 106.2(3) . . ?
O109 Mn11 O194 85.3(3) . . ?
O110 Mn11 O194 82.6(3) . . ?
O178 Mn11 O194 98.3(3) . . ?
O181 Mn11 O194 92.3(3) . . ?
O108 Mn11 O194 161.4(2) . . ?
O109 Mn11 Mn12 92.3(2) . . ?
O110 Mn11 Mn12 39.3(2) . . ?
O178 Mn11 Mn12 83.6(2) . . ?
O181 Mn11 Mn12 145.7(2) . . ?
O108 Mn11 Mn12 39.98(17) . . ?
O194 Mn11 Mn12 121.86(19) . . ?
O109 Mn11 Mn10 48.7(2) . . ?
O110 Mn11 Mn10 39.2(2) . . ?
O178 Mn11 Mn10 129.5(2) . . ?
O181 Mn11 Mn10 141.3(2) . . ?
O108 Mn11 Mn10 86.98(16) . . ?
O194 Mn11 Mn10 76.81(17) . . ?
Mn12 Mn11 Mn10 59.87(5) . . ?
O109 Mn11 Mn9 27.7(2) . . ?
O110 Mn11 Mn9 107.9(2) . . ?
O178 Mn11 Mn9 151.0(2) . . ?
O181 Mn11 Mn9 75.2(2) . . ?
O108 Mn11 Mn9 77.12(18) . . ?
O194 Mn11 Mn9 106.0(2) . . ?
Mn12 Mn11 Mn9 96.39(6) . . ?
Mn10 Mn11 Mn9 72.53(5) . . ?
O108 Mn12 O110 88.2(3) . . ?
O108 Mn12 O164 93.0(3) . . ?
O110 Mn12 O164 173.2(3) . . ?
O108 Mn12 O162 176.7(3) . . ?
O110 Mn12 O162 90.6(3) . . ?
O164 Mn12 O162 88.6(3) . . ?
O108 Mn12 O106 92.0(3) . . ?
O110 Mn12 O106 78.9(3) . . ?
O164 Mn12 O106 107.7(3) . . ?
O162 Mn12 O106 84.7(3) . . ?
O108 Mn12 O177 85.8(3) . . ?
O110 Mn12 O177 82.3(3) . . ?
O164 Mn12 O177 91.1(3) . . ?
O162 Mn12 O177 97.1(3) . . ?
O106 Mn12 O177 161.1(2) . . ?
O108 Mn12 Mn11 48.86(19) . . ?
O110 Mn12 Mn11 39.6(2) . . ?
O164 Mn12 Mn11 140.4(2) . . ?
O162 Mn12 Mn11 130.1(2) . . ?
O106 Mn12 Mn11 86.85(17) . . ?
O177 Mn12 Mn11 77.58(18) . . ?
O108 Mn12 Mn10 93.8(2) . . ?
O110 Mn12 Mn10 39.5(2) . . ?
O164 Mn12 Mn10 146.9(2) . . ?
O162 Mn12 Mn10 83.3(2) . . ?
O106 Mn12 Mn10 39.66(16) . . ?
O177 Mn12 Mn10 121.69(18) . . ?
Mn11 Mn12 Mn10 60.47(5) . . ?
O108 Mn12 Mn8 27.9(2) . . ?
O110 Mn12 Mn8 108.5(2) . . ?
O164 Mn12 Mn8 75.0(2) . . ?
O162 Mn12 Mn8 150.8(2) . . ?
O106 Mn12 Mn8 77.73(18) . . ?
O177 Mn12 Mn8 107.08(19) . . ?
Mn11 Mn12 Mn8 72.47(5) . . ?
Mn10 Mn12 Mn8 97.28(6) . . ?
Mn7 O104 Mn8 131.2(3) . . ?
Mn9 O105 Mn7 131.5(4) . . ?
Mn7 O106 Mn10 123.0(4) . . ?
Mn7 O106 Mn12 130.2(3) . . ?
Mn10 O106 Mn12 91.9(3) . . ?
Mn8 O107 Mn9 130.6(4) . . ?
Mn8 O108 Mn12 122.4(3) . . ?
Mn8 O108 Mn11 131.3(3) . . ?
Mn12 O108 Mn11 91.2(3) . . ?
Mn9 O109 Mn11 123.5(4) . . ?
Mn9 O109 Mn10 131.0(3) . . ?
Mn11 O109 Mn10 92.4(3) . . ?
Mn12 O110 Mn11 101.1(3) . . ?
Mn12 O110 Mn10 101.4(3) . . ?
Mn11 O110 Mn10 101.7(3) . . ?
C112 N111 C116 120.0(9) . . ?
C112 N111 Mn7 124.0(7) . . ?
C116 N111 Mn7 116.0(7) . . ?
N111 C112 C113 122.6(10) . . ?
C112 C113 C114 116.9(10) . . ?
C115 C114 C113 119.8(10) . . ?
C114 C115 C116 121.4(10) . . ?
C115 C116 N111 119.3(9) . . ?
C115 C116 C117 125.7(9) . . ?
N111 C116 C117 115.0(8) . . ?
N122 C117 C118 120.8(10) . . ?
N122 C117 C116 115.9(9) . . ?
C118 C117 C116 123.3(9) . . ?
C119 C118 C117 118.8(10) . . ?
C118 C119 C120 119.1(10) . . ?
C121 C120 C119 118.6(10) . . ?
N122 C121 C120 123.9(10) . . ?
C121 N122 C117 118.6(9) . . ?
C121 N122 Mn7 125.4(7) . . ?
C117 N122 Mn7 115.3(7) . . ?
C124 N123 C128 119.1(9) . . ?
C124 N123 Mn8 123.4(7) . . ?
C128 N123 Mn8 117.2(7) . . ?
N123 C124 C125 123.6(10) . . ?
C126 C125 C124 117.0(10) . . ?
C125 C126 C127 118.8(10) . . ?
C128 C127 C126 119.4(11) . . ?
N123 C128 C127 121.9(10) . . ?
N123 C128 C129 114.1(9) . . ?
C127 C128 C129 123.9(10) . . ?
N134 C129 C130 120.9(10) . . ?
N134 C129 C128 114.8(9) . . ?
C130 C129 C128 124.3(10) . . ?
C129 C130 C131 120.6(10) . . ?
C132 C131 C130 117.1(10) . . ?
C131 C132 C133 120.3(10) . . ?
N134 C133 C132 121.1(9) . . ?
C129 N134 C133 119.8(9) . . ?
C129 N134 Mn8 116.9(7) . . ?
C133 N134 Mn8 123.1(7) . . ?
C140 N135 C136 121.2(9) . . ?
C140 N135 Mn9 116.3(8) . . ?
C136 N135 Mn9 122.0(8) . . ?
N135 C136 C137 120.1(12) . . ?
C138 C137 C136 117.3(13) . . ?
C137 C138 C139 123.4(11) . . ?
C140 C139 C138 117.3(12) . . ?
N135 C140 C139 120.6(12) . . ?
N135 C140 C141 114.4(9) . . ?
C139 C140 C141 125.0(11) . . ?
N146 C141 C142 120.3(11) . . ?
N146 C141 C140 116.3(9) . . ?
C142 C141 C140 123.4(10) . . ?
C143 C142 C141 117.8(11) . . ?
C142 C143 C144 121.7(11) . . ?
C145 C144 C143 117.6(13) . . ?
N146 C145 C144 120.4(12) . . ?
C145 N146 C141 122.1(10) . . ?
C145 N146 Mn9 122.5(7) . . ?
C141 N146 Mn9 115.1(7) . . ?
C148 O147 Mn7 127.8(6) . . ?
O147 C148 O149 126.8(9) . . ?
O147 C148 C150 115.9(9) . . ?
O149 C148 C150 117.3(9) . . ?
C148 O149 Mn10 129.3(6) . . ?
C151 C150 C148 113.2(8) . . ?
C150 C151 C152 113.6(9) . . ?
C157 C152 C153 117.1(11) . . ?
C157 C152 C151 123.9(10) . . ?
C153 C152 C151 118.9(11) . . ?
C154 C153 C152 123.5(12) . . ?
C153 C154 C155 117.4(12) . . ?
C154 C155 C156 124.0(12) . . ?
C155 C156 C158 123.5(12) . . ?
C155 C156 C157 116.6(11) . . ?
C158 C156 C157 119.9(11) . . ?
C152 C157 C156 121.3(11) . . ?
C156 C158 C159 114.4(11) . . ?
C158 C159 C160 113.8(9) . . ?
O161 C160 O162 127.0(10) . . ?
O161 C160 C159 121.5(10) . . ?
O162 C160 C159 111.5(10) . . ?
C160 O161 Mn10 123.4(7) . . ?
C160 O162 Mn12 128.1(7) . . ?
C165 O163 Mn8 126.9(6) . . ?
C165 O164 Mn12 129.2(7) . . ?
O163 C165 O164 126.3(9) . . ?
O163 C165 C166 116.9(9) . . ?
O164 C165 C166 116.7(10) . . ?
C167 C166 C165 112.5(8) . . ?
C166 C167 C168 116.6(9) . . ?
C169 C168 C173 117.9(11) . . ?
C169 C168 C167 120.9(11) . . ?
C173 C168 C167 121.1(10) . . ?
C170 C169 C168 123.6(12) . . ?
C169 C170 C171 119.0(12) . . ?
C172 C171 C170 120.1(12) . . ?
C171 C172 C173 118.4(11) . . ?
C171 C172 C174 121.0(11) . . ?
C173 C172 C174 120.2(10) . . ?
C168 C173 C172 120.6(10) . . ?
C175 C174 C172 112.5(9) . . ?
C174 C175 C176 116.7(9) . . ?
O177 C176 O178 125.3(8) . . ?
O177 C176 C175 119.2(9) . . ?
O178 C176 C175 115.5(9) . . ?
C176 O177 Mn12 122.8(6) . . ?
C176 O178 Mn11 129.6(6) . . ?
C180 O179 Mn9 128.2(7) . . ?
O181 C180 O179 122.9(9) . . ?
O181 C180 C182 119.7(9) . . ?
O179 C180 C182 117.4(10) . . ?
C180 O181 Mn11 130.8(6) . . ?
C180 C182 C183 113.9(9) . . ?
C182 C183 C184 114.6(10) . . ?
C189 C184 C185 115.4(12) . . ?
C189 C184 C183 125.8(11) . . ?
C185 C184 C183 118.7(12) . . ?
C186 C185 C184 124.9(15) . . ?
C185 C186 C187 116.3(13) . . ?
C186 C187 C188 122.0(12) . . ?
C189 C188 C187 117.7(12) . . ?
C189 C188 C190 123.2(11) . . ?
C187 C188 C190 119.1(11) . . ?
C188 C189 C184 123.7(12) . . ?
C188 C190 C191 112.7(10) . . ?
C192 C191 C190 114.0(9) . . ?
O194 C192 O193 125.5(9) . . ?
O194 C192 C191 119.1(9) . . ?
O193 C192 C191 115.4(9) . . ?
C192 O193 Mn10 127.2(7) . . ?
C192 O194 Mn11 124.9(6) . . ?
O197 Cl1 O198 113.0(6) . . ?
O197 Cl1 O196 110.6(5) . . ?
O198 Cl1 O196 111.4(6) . . ?
O197 Cl1 O199 108.4(5) . . ?
O198 Cl1 O199 106.0(5) . . ?
O196 Cl1 O199 107.1(5) . . ?
O203 Cl2 O202 113.1(6) . . ?
O203 Cl2 O201 111.7(6) . . ?
O202 Cl2 O201 109.9(5) . . ?
O203 Cl2 O204 108.3(5) . . ?
O202 Cl2 O204 107.6(5) . . ?
O201 Cl2 O204 105.9(5) . . ?
N207 C206 C205 177.1(17) . . ?
N210 C209 C208 172.0(17) . . ?
N213 C212 C211 176.8(18) . . ?
N216 C215 C214 162(3) . . ?
N219 C218 C217 176.3(16) . . ?
N222 C221 C220 174(3) . . ?
N225 C224 C223 171.4(18) . . ?

loop_
_geom_bond_atom_site_label_1
_geom_bond_atom_site_label_2
_geom_bond_distance
_geom_bond_site_symmetry_2
_geom_bond_publ_flag
Mn1 O9 1.790(7) . ?
Mn1 O8 1.818(6) . ?
Mn1 O7 1.820(7) . ?
Mn1 O50 2.023(7) . ?
Mn1 N14 2.078(8) . ?
Mn1 N25 2.107(9) . ?
Mn1 Mn4 3.199(2) . ?
Mn2 O7 1.779(7) . ?
Mn2 O11 1.784(7) . ?
Mn2 O10 1.785(6) . ?
Mn2 O66 2.046(7) . ?
Mn2 N26 2.050(8) . ?
Mn2 N37 2.101(8) . ?
Mn2 Mn6 3.186(2) . ?
Mn3 O12 1.775(7) . ?
Mn3 O8 1.790(6) . ?
Mn3 O10 1.819(6) . ?
Mn3 O82 2.040(7) . ?
Mn3 N49 2.084(9) . ?
Mn3 N38 2.101(9) . ?
Mn3 Mn5 3.206(2) . ?
Mn4 O9 1.862(7) . ?
Mn4 O13 1.909(6) . ?
Mn4 O96 1.941(7) . ?
Mn4 O52 1.976(7) . ?
Mn4 O12 2.219(7) . ?
Mn4 O64 2.269(7) . ?
Mn4 Mn6 2.934(2) . ?
Mn4 Mn5 2.942(2) . ?
Mn5 O12 1.858(6) . ?
Mn5 O13 1.884(7) . ?
Mn5 O84 1.923(7) . ?
Mn5 O81 1.964(7) . ?
Mn5 O11 2.188(6) . ?
Mn5 O97 2.201(7) . ?
Mn5 Mn6 2.915(2) . ?
Mn6 O11 1.852(7) . ?
Mn6 O13 1.862(7) . ?
Mn6 O68 1.934(7) . ?
Mn6 O65 1.941(7) . ?
Mn6 O9 2.201(6) . ?
Mn6 O80 2.264(7) . ?
N14 C15 1.330(14) . ?
N14 C19 1.370(12) . ?
C15 C16 1.354(15) . ?
C16 C17 1.415(18) . ?
C17 C18 1.375(17) . ?
C18 C19 1.395(15) . ?
C19 C20 1.484(15) . ?
C20 N25 1.350(13) . ?
C20 C21 1.388(16) . ?
C21 C22 1.422(18) . ?
C22 C23 1.333(18) . ?
C23 C24 1.363(15) . ?
C24 N25 1.312(13) . ?
N26 C27 1.345(13) . ?
N26 C31 1.375(12) . ?
C27 C28 1.355(15) . ?
C28 C29 1.401(16) . ?
C29 C30 1.359(17) . ?
C30 C31 1.358(15) . ?
C31 C32 1.548(15) . ?
C32 N37 1.327(13) . ?
C32 C33 1.366(14) . ?
C33 C34 1.395(17) . ?
C34 C35 1.335(16) . ?
C35 C36 1.405(14) . ?
C36 N37 1.328(13) . ?
N38 C39 1.327(15) . ?
N38 C43 1.363(14) . ?
C39 C40 1.345(16) . ?
C40 C41 1.38(2) . ?
C41 C42 1.30(2) . ?
C42 C43 1.409(15) . ?
C43 C44 1.501(18) . ?
C44 C45 1.372(16) . ?
C44 N49 1.406(13) . ?
C45 C46 1.43(2) . ?
C46 C47 1.332(19) . ?
C47 C48 1.447(17) . ?
C48 N49 1.341(15) . ?
O50 C51 1.272(13) . ?
C51 O52 1.236(12) . ?
C51 C53 1.490(14) . ?
C53 C54 1.461(18) . ?
C54 C55 1.395(18) . ?
C55 C56 1.345(18) . ?
C55 C60 1.376(16) . ?
C56 C57 1.345(19) . ?
C57 C58 1.367(18) . ?
C58 C59 1.405(17) . ?
C59 C60 1.421(17) . ?
C59 C61 1.459(15) . ?
C61 C62 1.587(15) . ?
C62 C63 1.503(14) . ?
C63 O64 1.257(12) . ?
C63 O65 1.305(12) . ?
O66 C67 1.268(13) . ?
C67 O68 1.285(13) . ?
C67 C69 1.512(14) . ?
C69 C70 1.522(16) . ?
C70 C71 1.50(2) . ?
C71 C76 1.369(19) . ?
C71 C72 1.404(18) . ?
C72 C73 1.40(3) . ?
C73 C74 1.41(2) . ?
C74 C75 1.353(19) . ?
C75 C76 1.443(18) . ?
C75 C77 1.55(2) . ?
C77 C78 1.445(16) . ?
C78 C79 1.524(13) . ?
C79 O80 1.254(12) . ?
C79 O81 1.281(12) . ?
O82 C83 1.283(11) . ?
C83 O84 1.270(12) . ?
C83 C85 1.499(13) . ?
C85 C86 1.561(13) . ?
C86 C87 1.476(16) . ?
C87 C88 1.340(16) . ?
C87 C92 1.385(17) . ?
C88 C89 1.390(17) . ?
C89 C90 1.383(19) . ?
C90 C91 1.432(17) . ?
C91 C92 1.383(18) . ?
C91 C93 1.50(2) . ?
C93 C94 1.513(17) . ?
C94 C95 1.512(15) . ?
C95 O97 1.260(12) . ?
C95 O96 1.295(13) . ?
Mn7 O104 1.774(6) . ?
Mn7 O106 1.780(7) . ?
Mn7 O105 1.805(6) . ?
Mn7 O147 2.008(7) . ?
Mn7 N122 2.076(8) . ?
Mn7 N111 2.116(8) . ?
Mn7 Mn10 3.206(2) . ?
Mn8 O108 1.771(7) . ?
Mn8 O107 1.793(6) . ?
Mn8 O104 1.817(6) . ?
Mn8 O163 2.025(6) . ?
Mn8 N123 2.090(8) . ?
Mn8 N134 2.096(8) . ?
Mn8 Mn12 3.195(2) . ?
Mn9 O105 1.779(7) . ?
Mn9 O109 1.783(7) . ?
Mn9 O107 1.819(6) . ?
Mn9 O179 2.035(7) . ?
Mn9 N135 2.109(9) . ?
Mn9 N146 2.114(8) . ?
Mn9 Mn11 3.201(2) . ?
Mn10 O106 1.868(6) . ?
Mn10 O110 1.898(7) . ?
Mn10 O149 1.941(7) . ?
Mn10 O193 1.968(7) . ?
Mn10 O109 2.213(7) . ?
Mn10 O161 2.248(8) . ?
Mn10 Mn12 2.9253(19) . ?
Mn10 Mn11 2.943(2) . ?
Mn11 O109 1.851(6) . ?
Mn11 O110 1.897(7) . ?
Mn11 O178 1.948(6) . ?
Mn11 O181 1.950(7) . ?
Mn11 O108 2.199(6) . ?
Mn11 O194 2.224(7) . ?
Mn11 Mn12 2.919(2) . ?
Mn12 O108 1.876(7) . ?
Mn12 O110 1.884(7) . ?
Mn12 O164 1.944(7) . ?
Mn12 O162 1.983(7) . ?
Mn12 O106 2.190(6) . ?
Mn12 O177 2.259(6) . ?
N111 C112 1.328(14) . ?
N111 C116 1.363(12) . ?
C112 C113 1.378(14) . ?
C113 C114 1.396(15) . ?
C114 C115 1.352(15) . ?
C115 C116 1.357(13) . ?
C116 C117 1.434(14) . ?
C117 N122 1.397(12) . ?
C117 C118 1.431(14) . ?
C118 C119 1.363(15) . ?
C119 C120 1.441(16) . ?
C120 C121 1.374(15) . ?
C121 N122 1.317(14) . ?
N123 C124 1.333(13) . ?
N123 C128 1.336(12) . ?
C124 C125 1.394(15) . ?
C125 C126 1.388(16) . ?
C126 C127 1.416(16) . ?
C127 C128 1.360(15) . ?
C128 C129 1.475(15) . ?
C129 N134 1.329(13) . ?
C129 C130 1.391(14) . ?
C130 C131 1.425(15) . ?
C131 C132 1.345(16) . ?
C132 C133 1.423(14) . ?
C133 N134 1.351(12) . ?
N135 C140 1.338(14) . ?
N135 C136 1.372(15) . ?
C136 C137 1.420(15) . ?
C137 C138 1.33(2) . ?
C138 C139 1.40(2) . ?
C139 C140 1.393(16) . ?
C140 C141 1.468(16) . ?
C141 N146 1.337(13) . ?
C141 C142 1.390(15) . ?
C142 C143 1.349(18) . ?
C143 C144 1.407(18) . ?
C144 C145 1.365(16) . ?
C145 N146 1.337(15) . ?
O147 C148 1.249(12) . ?
C148 O149 1.260(12) . ?
C148 C150 1.564(13) . ?
C150 C151 1.550(14) . ?
C151 C152 1.585(16) . ?
C152 C157 1.387(16) . ?
C152 C153 1.467(16) . ?
C153 C154 1.36(2) . ?
C154 C155 1.395(19) . ?
C155 C156 1.415(17) . ?
C156 C158 1.436(17) . ?
C156 C157 1.461(17) . ?
C158 C159 1.519(16) . ?
C159 C160 1.529(15) . ?
C160 O161 1.210(13) . ?
C160 O162 1.271(13) . ?
O163 C165 1.255(13) . ?
O164 C165 1.262(13) . ?
C165 C166 1.556(14) . ?
C166 C167 1.519(15) . ?
C167 C168 1.531(16) . ?
C168 C169 1.377(15) . ?
C168 C173 1.381(15) . ?
C169 C170 1.344(18) . ?
C170 C171 1.437(18) . ?
C171 C172 1.349(16) . ?
C172 C173 1.458(15) . ?
C172 C174 1.531(16) . ?
C174 C175 1.497(15) . ?
C175 C176 1.505(13) . ?
C176 O177 1.232(12) . ?
C176 O178 1.293(11) . ?
O179 C180 1.298(12) . ?
C180 O181 1.279(13) . ?
C180 C182 1.496(13) . ?
C182 C183 1.505(15) . ?
C183 C184 1.553(17) . ?
C184 C189 1.366(18) . ?
C184 C185 1.403(17) . ?
C185 C186 1.362(19) . ?
C186 C187 1.38(2) . ?
C187 C188 1.405(16) . ?
C188 C189 1.365(16) . ?
C188 C190 1.524(17) . ?
C190 C191 1.550(15) . ?
C191 C192 1.502(13) . ?
C192 O194 1.279(12) . ?
C192 O193 1.284(12) . ?
Cl1 O197 1.448(10) . ?
Cl1 O198 1.451(10) . ?
Cl1 O196 1.461(10) . ?
Cl1 O199 1.514(10) . ?
Cl2 O203 1.441(10) . ?
Cl2 O202 1.456(10) . ?
Cl2 O201 1.469(10) . ?
Cl2 O204 1.504(10) . ?
C205 C206 1.413(16) . ?
C206 N207 1.114(17) . ?
C208 C209 1.46(2) . ?
C209 N210 1.243(19) . ?
C211 C212 1.43(2) . ?
C212 N213 1.26(2) . ?
C214 C215 1.43(5) . ?
C215 N216 1.20(3) . ?
C217 C218 1.433(19) . ?
C218 N219 1.150(19) . ?
C220 C221 1.48(5) . ?
C221 N222 1.08(2) . ?
C223 C224 1.44(3) . ?
C224 N225 1.14(2) . ?
